data_4333176
loop_
_publ_author_name
'Konarev, Dmitri V.'
'Khasanov, Salavat S.'
'Saito, Gunzi'
'Otsuka, Akihiro'
'Lyubovskaya, Rimma N.'

_publ_section_title
;
 Ionic and neutral C60 complexes with coordination assemblies of metal
 tetraphenylporphyrins, MIITPP2.DMP (M=Mn, Zn). Coexistence of (C60-)2
 dimers bonded by one and two single bonds in the same compound.
;
_journal_issue 18
_journal_name_full 'Inorganic chemistry'
_journal_page_first 7601
_journal_page_last 7609
_journal_paper_doi 10.1021/ic061628z
_journal_volume 46
_journal_year 2007
_chemical_formula_moiety '2(C44 H28 N4 MN1), C6 H14 N2, C120-, 2(C10 H23 N2 S1-), 5(C6 H4 CL2)'
_chemical_formula_sum 'C264 H136 Cl10 Mn2 N14 S2'
_chemical_formula_weight 4032.37
_chemical_name_systematic
;
 ?
;
_space_group_IT_number 2
_symmetry_cell_setting triclinic
_symmetry_space_group_name_Hall '-P 1'
_symmetry_space_group_name_H-M 'P -1'
_atom_sites_solution_hydrogens geom
_atom_sites_solution_primary direct
_atom_sites_solution_secondary difmap
_audit_creation_method SHELXL-97
_cell_angle_alpha 90.668(2)
_cell_angle_beta 108.425(2)
_cell_angle_gamma 94.286(2)
_cell_formula_units_Z 1
_cell_length_a 14.2060(5)
_cell_length_b 15.2780(5)
_cell_length_c 21.8810(7)
_cell_measurement_reflns_used 23942
_cell_measurement_temperature 100(2)
_cell_measurement_theta_max 27
_cell_measurement_theta_min 2
_cell_volume 4489.9(3)
_computing_cell_refinement MAC-DENZO
_computing_data_collection MAC-DENZO
_computing_data_reduction MAC-DENZO
_computing_molecular_graphics 'WinGX (Farrugia, 1999)'
_computing_publication_material 'SHELXL-97 (Sheldrick, 1997)'
_computing_structure_refinement 'SHELXL-97 (Sheldrick, 1997)'
_computing_structure_solution 'SHELXS-97 (Sheldrick, 1997)'
_diffrn_ambient_temperature 100(2)
_diffrn_detector_area_resol_mean 0.08
_diffrn_measured_fraction_theta_full 0.925
_diffrn_measured_fraction_theta_max 0.925
_diffrn_measurement_device_type 'MAC_Science Image Plate diffractometer'
_diffrn_measurement_method 'oscillation pattern raflections integration'
_diffrn_radiation_monochromator graphite
_diffrn_radiation_source 'fine-focus sealed tube'
_diffrn_radiation_type MoK\a
_diffrn_radiation_wavelength 0.71073
_diffrn_reflns_av_R_equivalents 0.0190
_diffrn_reflns_av_sigmaI/netI 0.0292
_diffrn_reflns_limit_h_max 18
_diffrn_reflns_limit_h_min 0
_diffrn_reflns_limit_k_max 19
_diffrn_reflns_limit_k_min -19
_diffrn_reflns_limit_l_max 26
_diffrn_reflns_limit_l_min -28
_diffrn_reflns_number 34675
_diffrn_reflns_theta_full 27.40
_diffrn_reflns_theta_max 27.40
_diffrn_reflns_theta_min 2.08
_exptl_absorpt_coefficient_mu 0.385
_exptl_absorpt_correction_T_max 0.9270
_exptl_absorpt_correction_T_min 0.8309
_exptl_absorpt_correction_type empirical
_exptl_absorpt_process_details
;
reflections integration procedure incorporates scaling procedures that takes
into account absorption corrections too; in case of low absorption crystals it 
works well
;
_exptl_crystal_colour black
_exptl_crystal_density_diffrn 1.491
_exptl_crystal_density_method 'not measured'
_exptl_crystal_description prism
_exptl_crystal_F_000 2070
_exptl_crystal_size_max 0.50
_exptl_crystal_size_mid 0.50
_exptl_crystal_size_min 0.20
_refine_diff_density_max 1.084
_refine_diff_density_min -1.134
_refine_diff_density_rms 0.079
_refine_ls_extinction_method none
_refine_ls_goodness_of_fit_ref 1.019
_refine_ls_hydrogen_treatment constr
_refine_ls_matrix_type fullcycle
_refine_ls_number_parameters 1698
_refine_ls_number_reflns 18906
_refine_ls_number_restraints 13692
_refine_ls_restrained_S_all 0.982
_refine_ls_R_factor_all 0.0647
_refine_ls_R_factor_gt 0.0588
_refine_ls_shift/su_max 0.011
_refine_ls_shift/su_mean 0.001
_refine_ls_structure_factor_coef Fsqd
_refine_ls_weighting_details 'calc w=1/[\s^2^(Fo^2^)+(0.0858P)^2^+7.6043P] where P=(Fo^2^+2Fc^2^)/3'
_refine_ls_weighting_scheme calc
_refine_ls_wR_factor_gt 0.1592
_refine_ls_wR_factor_ref 0.1632
_reflns_number_gt 16912
_reflns_number_total 18906
_reflns_threshold_expression >2sigma(I)
_cod_data_source_file ic061628zsup1.cif
_cod_data_source_block sk211
_cod_depositor_comments 'Adding full bibliography for 4333176--4333177.cif.'
_cod_database_code 4333176

loop_
_symmetry_equiv_pos_as_xyz
'x, y, z'
'-x, -y, -z'

loop_
_atom_site_label
_atom_site_type_symbol
_atom_site_fract_x
_atom_site_fract_y
_atom_site_fract_z
_atom_site_U_iso_or_equiv
_atom_site_adp_type
_atom_site_occupancy
_atom_site_symmetry_multiplicity
_atom_site_calc_flag
_atom_site_refinement_flags
_atom_site_disorder_assembly
_atom_site_disorder_group
Mn1 Mn 0.50036(2) 0.61516(2) 0.119937(15) 0.01538(7) Uani 1 1 d . . .
N1 N 0.36854(13) 0.63488(12) 0.14424(8) 0.0156(3) Uani 1 1 d . . .
N2 N 0.54934(14) 0.54999(12) 0.20943(9) 0.0177(4) Uani 1 1 d . . .
N3 N 0.65422(14) 0.65607(12) 0.13723(9) 0.0184(4) Uani 1 1 d . A .
N4 N 0.46849(14) 0.72966(12) 0.06425(8) 0.0168(4) Uani 1 1 d . A .
C1 C 0.28743(15) 0.67126(14) 0.10315(10) 0.0160(4) Uani 1 1 d . A .
C2 C 0.19920(16) 0.64240(15) 0.11942(11) 0.0194(4) Uani 1 1 d . . .
H2 H 0.1330 0.6560 0.0976 0.023 Uiso 1 1 calc R . .
C3 C 0.22911(16) 0.59209(15) 0.17186(11) 0.0202(4) Uani 1 1 d . . .
H3 H 0.1880 0.5651 0.1943 0.024 Uiso 1 1 calc R . .
C4 C 0.33533(16) 0.58739(14) 0.18704(10) 0.0165(4) Uani 1 1 d . . .
C5 C 0.39379(16) 0.53840(14) 0.23775(10) 0.0165(4) Uani 1 1 d . . .
C6 C 0.49364(16) 0.52124(14) 0.24735(10) 0.0171(4) Uani 1 1 d . . .
C7 C 0.55422(17) 0.47363(15) 0.30069(11) 0.0219(5) Uani 1 1 d . . .
H7 H 0.5337 0.4475 0.3341 0.026 Uiso 1 1 calc R . .
C8 C 0.64572(18) 0.47372(15) 0.29368(12) 0.0242(5) Uani 1 1 d . . .
H8 H 0.7011 0.4465 0.3208 0.029 Uiso 1 1 calc R . .
C9 C 0.64331(17) 0.52306(14) 0.23713(11) 0.0202(4) Uani 1 1 d . A .
C10 C 0.72769(17) 0.54748(15) 0.21862(12) 0.0213(4) Uani 1 1 d . . .
C11 C 0.73254(16) 0.61034(15) 0.17292(11) 0.0203(4) Uani 1 1 d . A .
C12 C 0.82116(17) 0.64017(16) 0.15769(12) 0.0234(5) Uani 1 1 d . . .
H12 H 0.8851 0.6189 0.1749 0.028 Uiso 1 1 calc R A .
C13 C 0.79623(17) 0.70450(16) 0.11412(12) 0.0228(5) Uani 1 1 d . A .
H13 H 0.8395 0.7369 0.0956 0.027 Uiso 1 1 calc R . .
C14 C 0.69118(16) 0.71391(15) 0.10147(11) 0.0188(4) Uani 1 1 d . . .
C15 C 0.63681(17) 0.77472(15) 0.05890(10) 0.0190(4) Uani 1 1 d . A .
C16 C 0.53346(16) 0.78306(15) 0.04387(10) 0.0178(4) Uani 1 1 d . . .
C17 C 0.48124(17) 0.85221(16) 0.00611(11) 0.0210(4) Uani 1 1 d . A .
H17 H 0.5091 0.8979 -0.0135 0.025 Uiso 1 1 calc R . .
C18 C 0.38456(17) 0.83909(15) 0.00423(10) 0.0204(4) Uani 1 1 d . . .
H18 H 0.3320 0.8738 -0.0172 0.025 Uiso 1 1 calc R A .
C19 C 0.37687(16) 0.76240(14) 0.04102(10) 0.0167(4) Uani 1 1 d . A .
C20 C 0.29049(16) 0.73090(14) 0.05501(9) 0.0159(4) Uani 1 1 d . . .
C21 C 0.34765(16) 0.50902(14) 0.28749(10) 0.0168(4) Uani 1 1 d . . .
C22 C 0.31147(17) 0.57157(15) 0.31915(11) 0.0209(4) Uani 1 1 d . . .
H22 H 0.3143 0.6311 0.3074 0.025 Uiso 1 1 calc R . .
C23 C 0.27137(18) 0.54873(17) 0.36763(12) 0.0245(5) Uani 1 1 d . . .
H23 H 0.2466 0.5923 0.3884 0.029 Uiso 1 1 calc R . .
C24 C 0.26757(17) 0.46217(17) 0.38565(11) 0.0238(5) Uani 1 1 d . . .
H24 H 0.2410 0.4462 0.4191 0.029 Uiso 1 1 calc R . .
C25 C 0.30274(19) 0.39936(16) 0.35453(12) 0.0245(5) Uani 1 1 d . . .
H25 H 0.3003 0.3400 0.3668 0.029 Uiso 1 1 calc R . .
C26 C 0.34181(18) 0.42186(15) 0.30526(11) 0.0215(4) Uani 1 1 d . . .
H26 H 0.3645 0.3777 0.2837 0.026 Uiso 1 1 calc R . .
C27 C 0.82149(12) 0.50625(11) 0.25795(11) 0.0189(6) Uani 0.850(4) 1 d PG A 1
C28 C 0.90269(14) 0.55770(9) 0.29829(11) 0.0238(6) Uani 0.850(4) 1 d PG A 1
H28 H 0.9007 0.6196 0.3011 0.029 Uiso 0.850(4) 1 calc PR A 1
C29 C 0.98674(12) 0.51857(12) 0.33458(10) 0.0288(7) Uani 0.850(4) 1 d PG A 1
H29 H 1.0422 0.5537 0.3621 0.035 Uiso 0.850(4) 1 calc PR A 1
C30 C 0.98960(12) 0.42799(13) 0.33054(11) 0.0364(8) Uani 0.850(4) 1 d PG A 1
H30 H 1.0470 0.4013 0.3553 0.044 Uiso 0.850(4) 1 calc PR A 1
C31 C 0.90840(15) 0.37655(9) 0.29020(12) 0.0384(8) Uani 0.850(4) 1 d PG A 1
H31 H 0.9103 0.3146 0.2874 0.046 Uiso 0.850(4) 1 calc PR A 1
C32 C 0.82434(12) 0.41568(11) 0.25391(11) 0.0304(7) Uani 0.850(4) 1 d PG A 1
H32 H 0.7688 0.3805 0.2263 0.036 Uiso 0.850(4) 1 calc PR A 1
C27A C 0.8221(8) 0.5031(7) 0.2350(6) 0.0189(6) Uani 0.150(4) 1 d PG A 2
C28A C 0.9053(9) 0.5489(6) 0.2781(7) 0.0238(6) Uani 0.150(4) 1 d PG A 2
H28A H 0.9032 0.6089 0.2890 0.029 Uiso 0.150(4) 1 calc PR A 2
C29A C 0.9915(8) 0.5068(8) 0.3054(6) 0.0288(7) Uani 0.150(4) 1 d PG A 2
H29A H 1.0483 0.5381 0.3349 0.035 Uiso 0.150(4) 1 calc PR A 2
C30A C 0.9945(7) 0.4190(8) 0.2894(7) 0.0364(8) Uani 0.150(4) 1 d PG A 2
H30A H 1.0534 0.3903 0.3080 0.044 Uiso 0.150(4) 1 calc PR A 2
C31A C 0.9114(9) 0.3732(6) 0.2463(8) 0.0384(8) Uani 0.150(4) 1 d PG A 2
H31A H 0.9135 0.3131 0.2354 0.046 Uiso 0.150(4) 1 calc PR A 2
C32A C 0.8252(7) 0.4152(7) 0.2190(7) 0.0304(7) Uani 0.150(4) 1 d PG A 2
H32A H 0.7684 0.3839 0.1895 0.036 Uiso 0.150(4) 1 calc PR A 2
C33 C 0.69108(16) 0.83602(15) 0.02659(11) 0.0195(4) Uani 1 1 d . . .
C34 C 0.75896(18) 0.90397(16) 0.06129(11) 0.0239(5) Uani 1 1 d . A .
H34 H 0.7729 0.9102 0.1066 0.029 Uiso 1 1 calc R . .
C35 C 0.80625(19) 0.96262(18) 0.03010(12) 0.0278(5) Uani 1 1 d . . .
H35 H 0.8516 1.0091 0.0541 0.033 Uiso 1 1 calc R A .
C36 C 0.78746(19) 0.95348(18) -0.03590(12) 0.0273(5) Uani 1 1 d . A .
H36 H 0.8205 0.9930 -0.0571 0.033 Uiso 1 1 calc R . .
C37 C 0.7198(2) 0.8859(2) -0.07089(13) 0.0330(6) Uani 1 1 d . . .
H37 H 0.7063 0.8796 -0.1162 0.040 Uiso 1 1 calc R A .
C38 C 0.6719(2) 0.82781(18) -0.03978(12) 0.0303(5) Uani 1 1 d . A .
H38 H 0.6257 0.7821 -0.0640 0.036 Uiso 1 1 calc R . .
C39 C 0.19566(16) 0.76796(15) 0.01787(10) 0.0177(4) Uani 1 1 d . A .
C40 C 0.14065(17) 0.81171(16) 0.04946(11) 0.0218(4) Uani 1 1 d . . .
H40 H 0.1650 0.8196 0.0951 0.026 Uiso 1 1 calc R A .
C41 C 0.05061(19) 0.84393(18) 0.01529(13) 0.0290(5) Uani 1 1 d . A .
H41 H 0.0136 0.8731 0.0375 0.035 Uiso 1 1 calc R . .
C42 C 0.01526(19) 0.83324(19) -0.05113(14) 0.0340(6) Uani 1 1 d . . .
H42 H -0.0467 0.8543 -0.0747 0.041 Uiso 1 1 calc R A .
C43 C 0.0702(2) 0.7919(2) -0.08317(12) 0.0336(6) Uani 1 1 d . A .
H43 H 0.0463 0.7858 -0.1289 0.040 Uiso 1 1 calc R . .
C44 C 0.16017(19) 0.75911(17) -0.04923(11) 0.0259(5) Uani 1 1 d . . .
H44 H 0.1973 0.7308 -0.0718 0.031 Uiso 1 1 calc R A .
N5 N 0.44505(15) 0.49699(13) 0.04691(9) 0.0218(4) Uani 1 1 d . . .
C45 C 0.39957(18) 0.52212(17) -0.02060(12) 0.0257(5) Uani 1 1 d . . .
H45A H 0.3496 0.5646 -0.0222 0.031 Uiso 1 1 calc R . .
H45B H 0.3647 0.4694 -0.0472 0.031 Uiso 1 1 calc R . .
C46 C 0.5232(2) 0.43729(16) 0.04839(12) 0.0259(5) Uani 1 1 d . . .
H46A H 0.4917 0.3823 0.0236 0.031 Uiso 1 1 calc R . .
H46B H 0.5564 0.4220 0.0935 0.031 Uiso 1 1 calc R . .
C47 C 0.3678(2) 0.4489(2) 0.06839(16) 0.0381(6) Uani 1 1 d . . .
H47A H 0.3419 0.3956 0.0411 0.057 Uiso 1 1 calc R . .
H47B H 0.3135 0.4864 0.0651 0.057 Uiso 1 1 calc R . .
H47C H 0.3968 0.4328 0.1133 0.057 Uiso 1 1 calc R . .
S1 S 0.60079(5) 0.63070(5) 0.46263(3) 0.03485(16) Uani 1 1 d . . .
N6 N 0.52921(17) 0.92774(15) 0.22604(11) 0.0299(5) Uani 1 1 d . . .
N7 N 0.62247(15) 0.79754(14) 0.31788(11) 0.0265(4) Uani 1 1 d . . .
C48 C 0.5069(3) 0.9792(2) 0.16828(16) 0.0494(8) Uani 1 1 d . . .
H48A H 0.5209 1.0418 0.1807 0.074 Uiso 1 1 calc R . .
H48B H 0.4365 0.9674 0.1430 0.074 Uiso 1 1 calc R . .
H48C H 0.5484 0.9629 0.1423 0.074 Uiso 1 1 calc R . .
C49 C 0.5083(2) 0.83416(18) 0.20913(13) 0.0315(6) Uani 1 1 d . . .
H49A H 0.5546 0.8154 0.1868 0.038 Uiso 1 1 calc R . .
H49B H 0.4396 0.8230 0.1792 0.038 Uiso 1 1 calc R . .
C50 C 0.6321(2) 0.9440(2) 0.26725(15) 0.0363(6) Uani 1 1 d . . .
H50A H 0.6481 1.0078 0.2773 0.044 Uiso 1 1 calc R . .
H50B H 0.6771 0.9240 0.2444 0.044 Uiso 1 1 calc R . .
C51 C 0.51981(17) 0.78126(17) 0.26860(12) 0.0254(5) Uani 1 1 d . . .
H51A H 0.5072 0.7180 0.2558 0.030 Uiso 1 1 calc R . .
H51B H 0.4693 0.7965 0.2885 0.030 Uiso 1 1 calc R . .
C52 C 0.64797(19) 0.89582(18) 0.32886(13) 0.0307(6) Uani 1 1 d . . .
H52A H 0.6064 0.9195 0.3529 0.037 Uiso 1 1 calc R . .
H52B H 0.7185 0.9069 0.3559 0.037 Uiso 1 1 calc R . .
C53 C 0.6981(2) 0.7547(2) 0.29537(16) 0.0381(7) Uani 1 1 d . . .
H53A H 0.6754 0.6929 0.2834 0.057 Uiso 1 1 calc R . .
H53B H 0.7620 0.7585 0.3302 0.057 Uiso 1 1 calc R . .
H53C H 0.7064 0.7849 0.2579 0.057 Uiso 1 1 calc R . .
C54 C 0.6238(2) 0.76288(18) 0.38317(13) 0.0313(6) Uani 1 1 d . . .
H54A H 0.6912 0.7768 0.4143 0.038 Uiso 1 1 calc R . .
H54B H 0.5766 0.7943 0.3985 0.038 Uiso 1 1 calc R . .
C55 C 0.5968(2) 0.66499(18) 0.38307(14) 0.0361(6) Uani 1 1 d . . .
H55A H 0.6440 0.6327 0.3683 0.043 Uiso 1 1 calc R . .
H55B H 0.5291 0.6503 0.3525 0.043 Uiso 1 1 calc R . .
C56 C 0.4940(2) 0.68167(18) 0.47136(14) 0.0325(6) Uani 1 1 d . . .
H56A H 0.5123 0.7450 0.4826 0.039 Uiso 1 1 calc R . .
H56B H 0.4392 0.6761 0.4299 0.039 Uiso 1 1 calc R . .
C57 C 0.4591(3) 0.6388(2) 0.52341(16) 0.0457(7) Uani 1 1 d . . .
H57A H 0.4445 0.5756 0.5135 0.069 Uiso 1 1 calc R . .
H57B H 0.3988 0.6645 0.5252 0.069 Uiso 1 1 calc R . .
H57C H 0.5115 0.6487 0.5651 0.069 Uiso 1 1 calc R . .
C301 C 0.02677(15) 0.99582(13) 0.47341(10) 0.0130(5) Uani 0.73 1 d PDU . 1
C302 C -0.00566(12) 0.91131(12) 0.43264(8) 0.0156(5) Uani 0.73 1 d PDU B 1
C303 C -0.07512(16) 0.92947(10) 0.37053(7) 0.0173(5) Uani 0.73 1 d PDU B 1
C304 C -0.07437(15) 1.02355(9) 0.36425(7) 0.0159(5) Uani 0.73 1 d PDU B 1
C305 C -0.00435(12) 1.06517(13) 0.42241(7) 0.0146(5) Uani 0.73 1 d PDU B 1
C306 C 0.13810(13) 1.00489(9) 0.50212(10) 0.0164(5) Uani 0.73 1 d PDU B 1
C307 C 0.20041(11) 1.08164(14) 0.49644(10) 0.0160(5) Uani 0.73 1 d PDU B 1
C308 C 0.29879(14) 1.05743(10) 0.50039(9) 0.0180(5) Uani 0.73 1 d PDU B 1
C309 C 0.29780(14) 0.96329(9) 0.50674(9) 0.0174(5) Uani 0.73 1 d PDU B 1
C310 C 0.19875(11) 0.93198(12) 0.50635(10) 0.0163(5) Uani 0.73 1 d PDU B 1
C311 C 0.05245(13) 0.84058(12) 0.43820(8) 0.0172(5) Uani 0.73 1 d PDU B 1
C312 C 0.15671(10) 0.85038(10) 0.47763(10) 0.0179(5) Uani 0.73 1 d PDU B 1
C313 C 0.20935(13) 0.79980(12) 0.44425(8) 0.0206(6) Uani 0.73 1 d PDU B 1
C314 C 0.13821(10) 0.75860(16) 0.38615(7) 0.0213(6) Uani 0.73 1 d PDU B 1
C315 C 0.04003(14) 0.78326(14) 0.38236(7) 0.0189(5) Uani 0.73 1 d PDU B 1
C316 C -0.08685(16) 0.87482(9) 0.31686(7) 0.0197(5) Uani 0.73 1 d PDU B 1
C317 C -0.02762(12) 0.80013(13) 0.32300(7) 0.0192(5) Uani 0.73 1 d PDU B 1
C318 C -0.00052(12) 0.79237(14) 0.26467(7) 0.0212(5) Uani 0.73 1 d PDU B 1
C319 C -0.04402(13) 0.86136(10) 0.22240(10) 0.0217(5) Uani 0.73 1 d PDU B 1
C320 C -0.09780(17) 0.91251(10) 0.25459(8) 0.0208(5) Uani 0.73 1 d PDU B 1
C321 C -0.08514(15) 1.05987(9) 0.30459(7) 0.0166(5) Uani 0.73 1 d PDU B 1
C322 C -0.09641(16) 1.00309(10) 0.24866(7) 0.0191(5) Uani 0.73 1 d PDU B 1
C323 C -0.04208(13) 1.04643(9) 0.20988(10) 0.0213(5) Uani 0.73 1 d PDU B 1
C324 C 0.00274(12) 1.12991(13) 0.24234(8) 0.0211(5) Uani 0.73 1 d PDU B 1
C325 C -0.02432(11) 1.13879(13) 0.30068(7) 0.0187(5) Uani 0.73 1 d PDU B 1
C326 C 0.05517(13) 1.14009(12) 0.41842(7) 0.0173(5) Uani 0.73 1 d PDU B 1
C327 C 0.04439(13) 1.17768(12) 0.35630(7) 0.0180(5) Uani 0.73 1 d PDU B 1
C328 C 0.14276(9) 1.20984(15) 0.35616(7) 0.0195(5) Uani 0.73 1 d PDU B 1
C329 C 0.21329(13) 1.19245(13) 0.41815(7) 0.0191(5) Uani 0.73 1 d PDU B 1
C330 C 0.15951(10) 1.14980(11) 0.45767(10) 0.0183(5) Uani 0.73 1 d PDU B 1
C331 C 0.26837(11) 0.96532(10) 0.22182(10) 0.0204(5) Uani 0.73 1 d PDU B 1
C332 C 0.31295(12) 1.04915(12) 0.25370(8) 0.0205(5) Uani 0.73 1 d PDU B 1
C333 C 0.38385(16) 1.03151(11) 0.31567(7) 0.0197(5) Uani 0.73 1 d PDU B 1
C334 C 0.38279(16) 0.93709(9) 0.32196(7) 0.0202(5) Uani 0.73 1 d PDU B 1
C335 C 0.31124(12) 0.89619(13) 0.26397(7) 0.0212(5) Uani 0.73 1 d PDU B 1
C336 C 0.16817(13) 0.95631(8) 0.18498(9) 0.0217(5) Uani 0.73 1 d PDU B 1
C337 C 0.10642(10) 0.87812(13) 0.18932(9) 0.0228(6) Uani 0.73 1 d PDU B 1
C338 C 0.00799(14) 0.90291(11) 0.18520(9) 0.0227(5) Uani 0.73 1 d PDU B 1
C339 C 0.00975(14) 0.99746(10) 0.17919(9) 0.0207(5) Uani 0.73 1 d PDU B 1
C340 C 0.10814(10) 1.03039(12) 0.17896(9) 0.0210(5) Uani 0.73 1 d PDU B 1
C341 C 0.25526(13) 1.12008(10) 0.24818(8) 0.0201(5) Uani 0.73 1 d PDU B 1
C342 C 0.15077(10) 1.11067(10) 0.20967(11) 0.0204(5) Uani 0.73 1 d PDU B 1
C343 C 0.09708(13) 1.16133(12) 0.24211(8) 0.0208(5) Uani 0.73 1 d PDU B 1
C344 C 0.16869(10) 1.20175(16) 0.30023(7) 0.0209(5) Uani 0.73 1 d PDU B 1
C345 C 0.26699(14) 1.17721(13) 0.30398(7) 0.0194(6) Uani 0.73 1 d PDU B 1
C346 C 0.39452(16) 1.08595(9) 0.36925(7) 0.0197(5) Uani 0.73 1 d PDU B 1
C347 C 0.33441(12) 1.15994(14) 0.36342(7) 0.0183(5) Uani 0.73 1 d PDU B 1
C348 C 0.30749(11) 1.16876(14) 0.42168(7) 0.0179(5) Uani 0.73 1 d PDU B 1
C349 C 0.35102(12) 1.09929(10) 0.46338(10) 0.0187(5) Uani 0.73 1 d PDU B 1
C350 C 0.40520(17) 1.04817(10) 0.43140(8) 0.0190(5) Uani 0.73 1 d PDU B 1
C351 C 0.39264(15) 0.90085(9) 0.38148(7) 0.0198(5) Uani 0.73 1 d PDU B 1
C352 C 0.40403(16) 0.95765(11) 0.43738(8) 0.0197(5) Uani 0.73 1 d PDU B 1
C353 C 0.34909(13) 0.91406(9) 0.47578(11) 0.0210(5) Uani 0.73 1 d PDU B 1
C354 C 0.30413(12) 0.83015(13) 0.44418(8) 0.0216(5) Uani 0.73 1 d PDU B 1
C355 C 0.33078(12) 0.82269(13) 0.38563(7) 0.0216(5) Uani 0.73 1 d PDU B 1
C356 C 0.25215(13) 0.82102(12) 0.26789(8) 0.0232(6) Uani 0.73 1 d PDU B 1
C357 C 0.26259(14) 0.78319(12) 0.33002(7) 0.0230(5) Uani 0.73 1 d PDU B 1
C358 C 0.16415(10) 0.75069(15) 0.33022(7) 0.0221(6) Uani 0.73 1 d PDU B 1
C359 C 0.09353(14) 0.76816(13) 0.26826(7) 0.0222(5) Uani 0.73 1 d PDU B 1
C360 C 0.14771(10) 0.81146(11) 0.22936(11) 0.0228(5) Uani 0.73 1 d PDU B 1
C401 C -0.0098(12) 1.0262(12) 0.4497(8) 0.017 Uani 0.14 1 d P . 2
C402 C -0.0733(9) 0.9773(5) 0.3848(3) 0.019 Uani 0.14 1 d PD C 2
C403 C -0.0899(7) 1.0384(4) 0.3329(4) 0.020 Uani 0.14 1 d PD C 2
C404 C -0.0267(5) 1.1182(6) 0.3580(3) 0.020 Uani 0.14 1 d PD C 2
C405 C 0.0260(5) 1.1094(8) 0.4259(4) 0.018 Uani 0.14 1 d PD C 2
C406 C 0.0640(12) 0.9726(11) 0.4951(8) 0.016 Uani 0.14 1 d P . 2
C407 C 0.1684(6) 1.0083(6) 0.5106(6) 0.012 Uani 0.14 1 d PD C 2
C408 C 0.2335(7) 0.9383(4) 0.5147(5) 0.018 Uani 0.14 1 d PD C 2
C409 C 0.1742(4) 0.8559(6) 0.4918(4) 0.017 Uani 0.14 1 d PD C 2
C410 C 0.0725(6) 0.8808(7) 0.4719(4) 0.017 Uani 0.14 1 d PD C 2
C411 C -0.0683(7) 0.8886(4) 0.3722(3) 0.019 Uani 0.14 1 d PD C 2
C412 C 0.0017(4) 0.8385(4) 0.4186(4) 0.018 Uani 0.14 1 d PD C 2
C413 C 0.0327(5) 0.7799(8) 0.3772(3) 0.019 Uani 0.14 1 d PD C 2
C414 C -0.0222(5) 0.7846(6) 0.3092(3) 0.018 Uani 0.14 1 d PD C 2
C415 C -0.0839(8) 0.8567(4) 0.3068(4) 0.019 Uani 0.14 1 d PD C 2
C416 C -0.1043(7) 1.0079(4) 0.2702(3) 0.021 Uani 0.14 1 d PD C 2
C417 C -0.0980(8) 0.9155(5) 0.2572(3) 0.021 Uani 0.14 1 d PD C 2
C418 C -0.0514(5) 0.9043(5) 0.2078(4) 0.020 Uani 0.14 1 d PD C 2
C419 C -0.0226(5) 0.9918(4) 0.1914(5) 0.021 Uani 0.14 1 d PD C 2
C420 C -0.0528(5) 1.0538(6) 0.2309(3) 0.021 Uani 0.14 1 d PD C 2
C421 C 0.0198(6) 1.1640(5) 0.3195(3) 0.021 Uani 0.14 1 d PD C 2
C422 C 0.0064(8) 1.1312(4) 0.2545(4) 0.022 Uani 0.14 1 d PD C 2
C423 C 0.0999(4) 1.1484(5) 0.2415(5) 0.022 Uani 0.14 1 d PD C 2
C424 C 0.1716(6) 1.1916(7) 0.2984(3) 0.021 Uani 0.14 1 d PD C 2
C425 C 0.1222(4) 1.2003(7) 0.3467(4) 0.020 Uani 0.14 1 d PD C 2
C426 C 0.1245(6) 1.1436(5) 0.4519(3) 0.017 Uani 0.14 1 d PD C 2
C427 C 0.1739(4) 1.1893(8) 0.4113(3) 0.017 Uani 0.14 1 d PD C 2
C428 C 0.2779(6) 1.1717(5) 0.4306(3) 0.016 Uani 0.14 1 d PD C 2
C429 C 0.2893(7) 1.1090(4) 0.4812(4) 0.013 Uani 0.14 1 d PD C 2
C430 C 0.1969(4) 1.0923(4) 0.4957(5) 0.015 Uani 0.14 1 d PD C 2
C431 C 0.3050(5) 0.9267(4) 0.2528(5) 0.020 Uani 0.14 1 d PD C 2
C432 C 0.3766(7) 0.9693(5) 0.3101(3) 0.021 Uani 0.14 1 d PD C 2
C433 C 0.3914(8) 0.9082(4) 0.3619(4) 0.022 Uani 0.14 1 d PD C 2
C434 C 0.3294(5) 0.8276(6) 0.3374(3) 0.022 Uani 0.14 1 d PD C 2
C435 C 0.2754(5) 0.8400(6) 0.2701(4) 0.022 Uani 0.14 1 d PD C 2
C436 C 0.2351(6) 0.9751(4) 0.2106(4) 0.022 Uani 0.14 1 d PD C 2
C437 C 0.1326(4) 0.9387(6) 0.1836(5) 0.020 Uani 0.14 1 d PD C 2
C438 C 0.0669(7) 1.0084(4) 0.1789(5) 0.022 Uani 0.14 1 d PD C 2
C439 C 0.1301(4) 1.0878(7) 0.2051(4) 0.022 Uani 0.14 1 d PD C 2
C440 C 0.2335(6) 1.0681(5) 0.2239(3) 0.020 Uani 0.14 1 d PD C 2
C441 C 0.3751(7) 1.0585(4) 0.3228(3) 0.019 Uani 0.14 1 d PD C 2
C442 C 0.3021(5) 1.1089(4) 0.2788(5) 0.021 Uani 0.14 1 d PD C 2
C443 C 0.2706(5) 1.1721(7) 0.3168(3) 0.020 Uani 0.14 1 d PD C 2
C444 C 0.3247(5) 1.1616(6) 0.3842(4) 0.016 Uani 0.14 1 d PD C 2
C445 C 0.3881(8) 1.0903(4) 0.3879(4) 0.018 Uani 0.14 1 d PD C 2
C446 C 0.4060(8) 0.9390(4) 0.4245(3) 0.020 Uani 0.14 1 d PD C 2
C447 C 0.4012(8) 1.0317(5) 0.4374(3) 0.018 Uani 0.14 1 d PD C 2
C448 C 0.3521(5) 1.0420(5) 0.4857(4) 0.016 Uani 0.14 1 d PD C 2
C449 C 0.3238(5) 0.9550(4) 0.5030(5) 0.017 Uani 0.14 1 d PD C 2
C450 C 0.3552(6) 0.8929(7) 0.4642(4) 0.020 Uani 0.14 1 d PD C 2
C451 C 0.2824(6) 0.7824(5) 0.3759(3) 0.021 Uani 0.14 1 d PD C 2
C452 C 0.2972(8) 0.8148(5) 0.4411(4) 0.021 Uani 0.14 1 d PD C 2
C453 C 0.2032(4) 0.7973(5) 0.4534(5) 0.019 Uani 0.14 1 d PD C 2
C454 C 0.1302(6) 0.7562(7) 0.3961(3) 0.021 Uani 0.14 1 d PD C 2
C455 C 0.1802(4) 0.7456(7) 0.3484(4) 0.021 Uani 0.14 1 d PD C 2
C456 C 0.1774(6) 0.8048(5) 0.2438(3) 0.021 Uani 0.14 1 d PD C 2
C457 C 0.1293(4) 0.7553(7) 0.2835(3) 0.020 Uani 0.14 1 d PD C 2
C458 C 0.0263(6) 0.7763(6) 0.2635(3) 0.018 Uani 0.14 1 d PD C 2
C459 C 0.0110(7) 0.8372(4) 0.2115(4) 0.018 Uani 0.14 1 d PD C 2
C460 C 0.1048(4) 0.8547(4) 0.1990(5) 0.021 Uani 0.14 1 d PD C 2
C501 C 0.02677(15) 0.99582(13) 0.47341(10) 0.013 Uani 0.13 1 d PD . 3
C502 C -0.0061(3) 1.0623(3) 0.42166(19) 0.017 Uani 0.13 1 d PD D 3
C503 C 0.0717(3) 1.1331(3) 0.4319(2) 0.017 Uani 0.13 1 d PD D 3
C504 C 0.1605(3) 1.1074(3) 0.4797(2) 0.014 Uani 0.13 1 d PD D 3
C505 C 0.1392(3) 1.0203(3) 0.5000(2) 0.014 Uani 0.13 1 d PD D 3
C506 C 0.0091(3) 0.9051(3) 0.4428(2) 0.017 Uani 0.13 1 d PD D 3
C507 C 0.0844(3) 0.8432(3) 0.4539(2) 0.019 Uani 0.13 1 d PD D 3
C508 C 0.0632(3) 0.7831(3) 0.3986(2) 0.020 Uani 0.13 1 d PD D 3
C509 C -0.0257(3) 0.8090(3) 0.3509(2) 0.020 Uani 0.13 1 d PD D 3
C510 C -0.0567(4) 0.8844(3) 0.37804(19) 0.019 Uani 0.13 1 d PD D 3
C511 C -0.0711(4) 1.0420(3) 0.35983(19) 0.019 Uani 0.13 1 d PD D 3
C512 C -0.0997(3) 0.9507(3) 0.33806(19) 0.020 Uani 0.13 1 d PD D 3
C513 C -0.1071(4) 0.9470(3) 0.2704(2) 0.019 Uani 0.13 1 d PD D 3
C514 C -0.0854(4) 1.0347(3) 0.2509(2) 0.019 Uani 0.13 1 d PD D 3
C515 C -0.0637(3) 1.0944(3) 0.30642(19) 0.019 Uani 0.13 1 d PD D 3
C516 C 0.0792(3) 1.1831(3) 0.3807(2) 0.018 Uani 0.13 1 d PD D 3
C517 C 0.0100(3) 1.1632(3) 0.3165(2) 0.021 Uani 0.13 1 d PD D 3
C518 C 0.0651(3) 1.1755(3) 0.2712(2) 0.022 Uani 0.13 1 d PD D 3
C519 C 0.1676(3) 1.2042(3) 0.3073(2) 0.020 Uani 0.13 1 d PD D 3
C520 C 0.1766(3) 1.2090(3) 0.3752(2) 0.017 Uani 0.13 1 d PD D 3
C521 C 0.2539(3) 1.1324(3) 0.4747(2) 0.014 Uani 0.13 1 d PD D 3
C522 C 0.2619(3) 1.1838(3) 0.4209(2) 0.015 Uani 0.13 1 d PD D 3
C523 C 0.3424(3) 1.1533(3) 0.4009(2) 0.017 Uani 0.13 1 d PD D 3
C524 C 0.3834(3) 1.0829(3) 0.4425(2) 0.017 Uani 0.13 1 d PD D 3
C525 C 0.3292(3) 1.0700(3) 0.4884(2) 0.016 Uani 0.13 1 d PD D 3
C526 C 0.2109(3) 0.9599(3) 0.5120(2) 0.016 Uani 0.13 1 d PD D 3
C527 C 0.3080(3) 0.9857(3) 0.5064(2) 0.017 Uani 0.13 1 d PD D 3
C528 C 0.3403(3) 0.9106(3) 0.4799(2) 0.019 Uani 0.13 1 d PD D 3
C529 C 0.2633(3) 0.8390(3) 0.4696(2) 0.019 Uani 0.13 1 d PD D 3
C530 C 0.1828(3) 0.8686(3) 0.4901(2) 0.017 Uani 0.13 1 d PD D 3
C531 C 0.2717(4) 0.9654(3) 0.2237(2) 0.021 Uani 0.13 1 d PD D 3
C532 C 0.3135(4) 0.8952(3) 0.2652(2) 0.022 Uani 0.13 1 d PD D 3
C533 C 0.2364(4) 0.8234(3) 0.2546(2) 0.022 Uani 0.13 1 d PD D 3
C534 C 0.1473(4) 0.8494(3) 0.2068(2) 0.020 Uani 0.13 1 d PD D 3
C535 C 0.1691(4) 0.9372(3) 0.1878(2) 0.020 Uani 0.13 1 d PD D 3
C536 C 0.2982(4) 1.0526(3) 0.2453(2) 0.020 Uani 0.13 1 d PD D 3
C537 C 0.2229(4) 1.1151(3) 0.2325(2) 0.020 Uani 0.13 1 d PD D 3
C538 C 0.2448(4) 1.1751(3) 0.2881(2) 0.020 Uani 0.13 1 d PD D 3
C539 C 0.3337(4) 1.1484(3) 0.3358(2) 0.019 Uani 0.13 1 d PD D 3
C540 C 0.3667(4) 1.0732(3) 0.3096(2) 0.019 Uani 0.13 1 d PD D 3
C541 C 0.3789(4) 0.9150(3) 0.3270(2) 0.022 Uani 0.13 1 d PD D 3
C542 C 0.4066(4) 1.0060(3) 0.3495(2) 0.021 Uani 0.13 1 d PD D 3
C543 C 0.4149(4) 1.0108(3) 0.4173(2) 0.018 Uani 0.13 1 d PD D 3
C544 C 0.3925(4) 0.9229(3) 0.4361(2) 0.019 Uani 0.13 1 d PD D 3
C545 C 0.3712(4) 0.8631(3) 0.3805(2) 0.020 Uani 0.13 1 d PD D 3
C546 C 0.2286(4) 0.7741(3) 0.3061(2) 0.022 Uani 0.13 1 d PD D 3
C547 C 0.2969(4) 0.7947(3) 0.3704(2) 0.021 Uani 0.13 1 d PD D 3
C548 C 0.2428(3) 0.7817(3) 0.4162(2) 0.021 Uani 0.13 1 d PD D 3
C549 C 0.1404(3) 0.7536(3) 0.3796(2) 0.022 Uani 0.13 1 d PD D 3
C550 C 0.1312(4) 0.7483(3) 0.3116(2) 0.020 Uani 0.13 1 d PD D 3
C551 C 0.0540(4) 0.8249(3) 0.2121(2) 0.018 Uani 0.13 1 d PD D 3
C552 C 0.0458(4) 0.7733(3) 0.2657(2) 0.018 Uani 0.13 1 d PD D 3
C553 C -0.0344(4) 0.8045(3) 0.2857(2) 0.019 Uani 0.13 1 d PD D 3
C554 C -0.0767(4) 0.8748(3) 0.2444(2) 0.020 Uani 0.13 1 d PD D 3
C555 C -0.0211(4) 0.8876(3) 0.1993(2) 0.019 Uani 0.13 1 d PD D 3
C556 C 0.0970(4) 0.9972(3) 0.1752(2) 0.020 Uani 0.13 1 d PD D 3
C557 C -0.0004(4) 0.9716(3) 0.1807(2) 0.020 Uani 0.13 1 d PD D 3
C558 C -0.0330(4) 1.0468(3) 0.2072(2) 0.020 Uani 0.13 1 d PD D 3
C559 C 0.0441(4) 1.1184(3) 0.2177(2) 0.021 Uani 0.13 1 d PD D 3
C560 C 0.1246(4) 1.0882(3) 0.1977(2) 0.021 Uani 0.13 1 d PD D 3
Cl1A Cl 0.44717(5) 0.26925(5) 0.20366(3) 0.03947(16) Uani 1 1 d D . .
Cl2A Cl 0.62318(5) 0.22429(5) 0.15237(3) 0.03623(15) Uani 1 1 d D . .
C1A C 0.55712(9) 0.23911(11) 0.25562(6) 0.0229(5) Uani 1 1 d GD . .
C2A C 0.63502(11) 0.22015(12) 0.23333(5) 0.0243(5) Uani 1 1 d GD . .
C3A C 0.72377(10) 0.19638(14) 0.27629(7) 0.0345(6) Uani 1 1 d GD . .
H3A H 0.7770 0.1834 0.2611 0.041 Uiso 1 1 calc R . .
C4A C 0.73461(10) 0.19158(14) 0.34154(6) 0.0414(7) Uani 1 1 d GD . .
H4A H 0.7953 0.1753 0.3709 0.050 Uiso 1 1 calc R . .
C5A C 0.65671(13) 0.21055(14) 0.36382(5) 0.0388(7) Uani 1 1 d GD . .
H5A H 0.6641 0.2073 0.4084 0.047 Uiso 1 1 calc R . .
C6A C 0.56796(11) 0.23431(12) 0.32086(7) 0.0296(5) Uani 1 1 d GD . .
H6A H 0.5147 0.2473 0.3361 0.036 Uiso 1 1 calc R . .
Cl1B Cl 0.78260(6) 0.68686(6) 0.85357(4) 0.04005(18) Uani 0.84 1 d PDU E 1
Cl2B Cl 0.89861(7) 0.64238(6) 0.99662(4) 0.04051(19) Uani 0.84 1 d PDU E 1
C1B C 0.88633(12) 0.62927(14) 0.87036(8) 0.0321(6) Uani 0.84 1 d PGDU E 1
C2B C 0.93927(14) 0.61165(15) 0.93356(7) 0.0322(6) Uani 0.84 1 d PGDU E 1
C3B C 1.02490(14) 0.56716(16) 0.94655(7) 0.0375(7) Uani 0.84 1 d PGDU E 1
H3B H 1.0611 0.5551 0.9897 0.045 Uiso 0.84 1 calc PR E 1
C4B C 1.05759(14) 0.54028(16) 0.89634(9) 0.0418(8) Uani 0.84 1 d PGDU E 1
H4B H 1.1161 0.5099 0.9052 0.050 Uiso 0.84 1 calc PR E 1
C5B C 1.00465(16) 0.55790(17) 0.83313(8) 0.0409(7) Uani 0.84 1 d PGDU E 1
H5B H 1.0270 0.5395 0.7988 0.049 Uiso 0.84 1 calc PR E 1
C6B C 0.91903(15) 0.60239(16) 0.82014(6) 0.0366(7) Uani 0.84 1 d PGDU E 1
H6B H 0.8828 0.6144 0.7769 0.044 Uiso 0.84 1 calc PR E 1
Cl1C Cl 1.0755(7) 0.4984(7) 0.9469(5) 0.0568(13) Uiso 0.09 1 d PD . 2
Cl2C Cl 0.9242(8) 0.5649(7) 1.0126(5) 0.0568(13) Uiso 0.09 1 d PD . 2
C1C C 0.9813(15) 0.5600(18) 0.9053(6) 0.0568(13) Uiso 0.09 1 d PGD F 2
C2C C 0.9172(14) 0.5926(16) 0.9350(6) 0.0568(13) Uiso 0.09 1 d PGD F 2
C3C C 0.8400(15) 0.6408(17) 0.9001(8) 0.0568(13) Uiso 0.09 1 d PGD F 2
H3C H 0.7961 0.6631 0.9204 0.068 Uiso 0.09 1 calc PR F 2
C4C C 0.8268(16) 0.6563(18) 0.8356(7) 0.0568(13) Uiso 0.09 1 d PGD F 2
H4C H 0.7740 0.6892 0.8117 0.068 Uiso 0.09 1 calc PR F 2
C5C C 0.8909(18) 0.6237(19) 0.8059(6) 0.0568(13) Uiso 0.09 1 d PGD F 2
H5C H 0.8819 0.6343 0.7618 0.068 Uiso 0.09 1 calc PR F 2
C6C C 0.9682(17) 0.5756(19) 0.8408(6) 0.0568(13) Uiso 0.09 1 d PGD F 2
H6C H 1.0120 0.5533 0.8206 0.068 Uiso 0.09 1 calc PR F 2
Cl1F Cl 0.7768(9) 0.6755(9) 0.9061(6) 0.0568(13) Uiso 0.07 1 d PD G 3
Cl2F Cl 0.9403(10) 0.5918(10) 1.0190(5) 0.0568(13) Uiso 0.07 1 d PD . 3
C1F C 0.8608(10) 0.6113(10) 0.8899(5) 0.0568(13) Uiso 0.07 1 d PGD G 3
C2F C 0.9321(11) 0.5739(11) 0.9393(6) 0.0568(13) Uiso 0.07 1 d PGD G 3
C3F C 0.9992(15) 0.5219(16) 0.9250(8) 0.0568(13) Uiso 0.07 1 d PGD . 3
H3F H 1.0480 0.4963 0.9588 0.068 Uiso 0.07 1 calc PR G 3
C4F C 0.995(2) 0.507(2) 0.8613(9) 0.0568(13) Uiso 0.07 1 d PGD G 3
H4F H 1.0408 0.4719 0.8515 0.068 Uiso 0.07 1 calc PR G 3
C5F C 0.924(2) 0.545(2) 0.8119(7) 0.0568(13) Uiso 0.07 1 d PGD G 3
H5F H 0.9206 0.5350 0.7684 0.068 Uiso 0.07 1 calc PR G 3
C6F C 0.8565(16) 0.5969(16) 0.8262(5) 0.0568(13) Uiso 0.07 1 d PGD G 3
H6F H 0.8077 0.6225 0.7925 0.068 Uiso 0.07 1 calc PR G 3
Cl1D Cl 0.1003(3) 0.36381(17) 0.50994(19) 0.1119(12) Uani 0.50 1 d PDU . .
Cl2D Cl 0.1790(3) 0.5648(2) 0.52682(19) 0.1325(16) Uani 0.50 1 d PDU . .
C1D C 0.0197(3) 0.4442(2) 0.5027(4) 0.084(2) Uani 0.50 1 d PGDU . .
C2D C 0.0540(3) 0.5325(2) 0.5100(4) 0.0768(17) Uani 0.50 1 d PGDU . .
C3D C -0.0128(4) 0.5966(3) 0.5029(4) 0.140(4) Uani 0.50 1 d PGDU . .
H3D H 0.0106 0.6569 0.5079 0.168 Uiso 0.50 1 calc PR . .
C4D C -0.1140(4) 0.5723(4) 0.4884(4) 0.185(5) Uani 0.50 1 d PGDU . .
H4D H -0.1596 0.6160 0.4835 0.222 Uiso 0.50 1 calc PR . .
C5D C -0.1482(3) 0.4839(5) 0.4811(5) 0.209(7) Uani 0.50 1 d PGDU . .
H5D H -0.2174 0.4673 0.4712 0.251 Uiso 0.50 1 calc PR . .
C6D C -0.0814(3) 0.4199(3) 0.4883(4) 0.133(4) Uani 0.50 1 d PGDU . .
H6D H -0.1048 0.3595 0.4833 0.159 Uiso 0.50 1 calc PR . .

loop_
_atom_site_aniso_label
_atom_site_aniso_U_11
_atom_site_aniso_U_22
_atom_site_aniso_U_33
_atom_site_aniso_U_23
_atom_site_aniso_U_13
_atom_site_aniso_U_12
Mn1 0.01466(15) 0.01513(16) 0.01651(15) -0.00050(11) 0.00481(12) 0.00315(12)
N1 0.0159(8) 0.0156(8) 0.0154(8) 0.0034(6) 0.0045(7) 0.0044(7)
N2 0.0172(8) 0.0144(8) 0.0206(9) 0.0010(7) 0.0040(7) 0.0044(7)
N3 0.0161(8) 0.0180(9) 0.0205(9) -0.0012(7) 0.0047(7) 0.0025(7)
N4 0.0182(8) 0.0181(9) 0.0153(8) -0.0005(6) 0.0066(7) 0.0034(7)
C1 0.0149(9) 0.0182(10) 0.0141(9) 0.0001(7) 0.0032(7) 0.0035(8)
C2 0.0148(9) 0.0227(11) 0.0201(10) 0.0046(8) 0.0044(8) 0.0021(9)
C3 0.0166(10) 0.0203(11) 0.0234(11) 0.0059(8) 0.0058(8) 0.0012(9)
C4 0.0177(10) 0.0140(10) 0.0179(10) 0.0009(7) 0.0055(8) 0.0025(8)
C5 0.0194(10) 0.0109(9) 0.0190(10) 0.0017(7) 0.0058(8) 0.0022(8)
C6 0.0197(10) 0.0118(9) 0.0180(10) 0.0005(7) 0.0030(8) 0.0033(8)
C7 0.0223(11) 0.0174(10) 0.0228(11) 0.0046(8) 0.0019(9) 0.0050(9)
C8 0.0217(11) 0.0176(11) 0.0284(12) 0.0056(9) 0.0001(9) 0.0041(9)
C9 0.0182(10) 0.0128(10) 0.0273(11) 0.0004(8) 0.0031(9) 0.0050(8)
C10 0.0159(10) 0.0146(10) 0.0308(12) -0.0005(8) 0.0032(9) 0.0040(8)
C11 0.0154(10) 0.0175(10) 0.0275(11) -0.0027(8) 0.0059(9) 0.0025(9)
C12 0.0162(10) 0.0216(11) 0.0316(12) -0.0013(9) 0.0064(9) 0.0022(9)
C13 0.0162(10) 0.0221(11) 0.0302(12) -0.0029(9) 0.0084(9) -0.0007(9)
C14 0.0169(10) 0.0192(11) 0.0205(10) -0.0045(8) 0.0067(8) 0.0003(8)
C15 0.0197(10) 0.0207(11) 0.0171(10) -0.0025(8) 0.0075(8) -0.0006(9)
C16 0.0192(10) 0.0192(10) 0.0161(10) -0.0013(8) 0.0072(8) 0.0005(9)
C17 0.0234(11) 0.0229(11) 0.0180(10) 0.0034(8) 0.0083(8) 0.0018(9)
C18 0.0227(11) 0.0230(11) 0.0170(10) 0.0046(8) 0.0073(8) 0.0056(9)
C19 0.0188(10) 0.0183(10) 0.0132(9) 0.0005(7) 0.0047(8) 0.0036(8)
C20 0.0173(9) 0.0188(10) 0.0109(9) -0.0005(7) 0.0029(7) 0.0047(8)
C21 0.0164(9) 0.0151(10) 0.0164(9) 0.0023(7) 0.0017(8) 0.0018(8)
C22 0.0242(11) 0.0142(10) 0.0255(11) 0.0049(8) 0.0089(9) 0.0050(9)
C23 0.0252(11) 0.0250(12) 0.0264(12) 0.0047(9) 0.0107(9) 0.0084(10)
C24 0.0204(10) 0.0287(12) 0.0224(11) 0.0108(9) 0.0063(9) 0.0030(10)
C25 0.0288(12) 0.0155(10) 0.0258(11) 0.0077(8) 0.0045(9) -0.0026(10)
C26 0.0270(11) 0.0149(10) 0.0204(10) 0.0010(8) 0.0044(9) 0.0018(9)
C27 0.0170(11) 0.0193(12) 0.0206(14) 0.0037(11) 0.0052(11) 0.0053(9)
C28 0.0241(12) 0.0238(13) 0.0218(15) 0.0007(11) 0.0044(12) 0.0037(11)
C29 0.0211(12) 0.0391(17) 0.0222(16) 0.0055(13) 0.0010(11) 0.0027(12)
C30 0.0229(14) 0.0382(18) 0.0449(19) 0.0169(15) 0.0034(14) 0.0126(13)
C31 0.0308(16) 0.0259(15) 0.058(2) 0.0131(15) 0.0106(16) 0.0136(13)
C32 0.0237(13) 0.0222(14) 0.0429(19) 0.0018(13) 0.0061(14) 0.0066(11)
C27A 0.0170(11) 0.0193(12) 0.0206(14) 0.0037(11) 0.0052(11) 0.0053(9)
C28A 0.0241(12) 0.0238(13) 0.0218(15) 0.0007(11) 0.0044(12) 0.0037(11)
C29A 0.0211(12) 0.0391(17) 0.0222(16) 0.0055(13) 0.0010(11) 0.0027(12)
C30A 0.0229(14) 0.0382(18) 0.0449(19) 0.0169(15) 0.0034(14) 0.0126(13)
C31A 0.0308(16) 0.0259(15) 0.058(2) 0.0131(15) 0.0106(16) 0.0136(13)
C32A 0.0237(13) 0.0222(14) 0.0429(19) 0.0018(13) 0.0061(14) 0.0066(11)
C33 0.0176(10) 0.0223(11) 0.0198(10) 0.0008(8) 0.0079(8) 0.0017(9)
C34 0.0236(11) 0.0273(12) 0.0176(10) 0.0025(9) 0.0027(9) -0.0011(10)
C35 0.0241(11) 0.0279(13) 0.0260(12) 0.0042(9) 0.0018(9) -0.0046(10)
C36 0.0272(12) 0.0291(13) 0.0287(12) 0.0075(10) 0.0132(10) 0.0006(11)
C37 0.0419(15) 0.0390(15) 0.0219(12) -0.0011(10) 0.0174(11) -0.0045(13)
C38 0.0356(13) 0.0327(14) 0.0235(12) -0.0059(10) 0.0140(10) -0.0098(12)
C39 0.0157(9) 0.0210(11) 0.0149(10) 0.0036(8) 0.0022(8) 0.0027(9)
C40 0.0208(10) 0.0254(12) 0.0192(10) 0.0049(8) 0.0050(8) 0.0070(9)
C41 0.0224(11) 0.0296(13) 0.0367(14) 0.0123(10) 0.0098(10) 0.0090(10)
C42 0.0203(11) 0.0357(14) 0.0375(14) 0.0187(11) -0.0039(10) 0.0037(11)
C43 0.0310(13) 0.0408(15) 0.0180(11) 0.0113(10) -0.0064(10) -0.0045(12)
C44 0.0291(12) 0.0312(13) 0.0146(10) 0.0030(9) 0.0033(9) 0.0008(11)
N5 0.0235(9) 0.0193(10) 0.0237(10) -0.0039(7) 0.0098(8) -0.0003(8)
C45 0.0216(11) 0.0288(12) 0.0238(11) -0.0078(9) 0.0021(9) 0.0081(10)
C46 0.0371(13) 0.0179(11) 0.0229(11) -0.0018(8) 0.0087(10) 0.0084(10)
C47 0.0391(15) 0.0317(15) 0.0470(17) -0.0097(12) 0.0224(13) -0.0121(13)
S1 0.0360(3) 0.0272(3) 0.0349(3) 0.0006(3) -0.0001(3) 0.0123(3)
N6 0.0351(12) 0.0283(11) 0.0282(11) -0.0043(9) 0.0140(9) -0.0015(10)
N7 0.0171(9) 0.0257(11) 0.0370(12) -0.0100(9) 0.0096(8) 0.0000(8)
C48 0.071(2) 0.0417(18) 0.0378(17) 0.0034(13) 0.0227(16) -0.0031(17)
C49 0.0342(13) 0.0320(14) 0.0279(13) -0.0111(10) 0.0106(11) -0.0004(11)
C50 0.0324(14) 0.0297(14) 0.0509(17) -0.0093(12) 0.0221(13) -0.0094(12)
C51 0.0162(10) 0.0250(12) 0.0331(13) -0.0110(10) 0.0064(9) -0.0024(9)
C52 0.0218(11) 0.0285(13) 0.0385(14) -0.0150(11) 0.0067(10) -0.0028(10)
C53 0.0223(12) 0.0369(15) 0.0597(19) -0.0140(13) 0.0198(13) 0.0047(11)
C54 0.0264(12) 0.0272(13) 0.0337(13) -0.0094(10) 0.0005(10) 0.0020(10)
C55 0.0402(15) 0.0263(13) 0.0364(14) -0.0076(11) 0.0045(12) 0.0046(12)
C56 0.0301(13) 0.0252(12) 0.0358(14) 0.0003(10) 0.0005(11) 0.0061(11)
C57 0.0438(17) 0.0459(18) 0.0439(17) 0.0098(14) 0.0067(14) 0.0119(15)
C301 0.0140(11) 0.0163(11) 0.0106(11) 0.0022(9) 0.0060(10) 0.0031(11)
C302 0.0155(12) 0.0164(12) 0.0173(12) -0.0001(9) 0.0097(9) -0.0030(10)
C303 0.0118(12) 0.0210(12) 0.0208(12) 0.0026(9) 0.0080(9) -0.0003(11)
C304 0.0093(11) 0.0227(12) 0.0181(11) 0.0039(9) 0.0067(9) 0.0061(10)
C305 0.0154(12) 0.0176(11) 0.0151(11) 0.0034(9) 0.0093(9) 0.0084(9)
C306 0.0179(11) 0.0202(12) 0.0121(13) -0.0004(10) 0.0063(11) 0.0001(10)
C307 0.0164(11) 0.0205(12) 0.0106(11) -0.0060(9) 0.0047(9) -0.0020(9)
C308 0.0154(11) 0.0249(12) 0.0105(12) -0.0026(10) 0.0001(9) -0.0006(10)
C309 0.0150(12) 0.0263(13) 0.0081(11) 0.0040(10) -0.0009(10) 0.0037(10)
C310 0.0172(11) 0.0251(12) 0.0067(11) 0.0058(9) 0.0033(10) 0.0041(10)
C311 0.0204(12) 0.0160(13) 0.0181(12) 0.0039(9) 0.0107(10) -0.0010(10)
C312 0.0230(12) 0.0210(12) 0.0110(13) 0.0079(10) 0.0064(10) 0.0044(11)
C313 0.0289(12) 0.0166(13) 0.0199(13) 0.0093(10) 0.0104(10) 0.0105(11)
C314 0.0307(13) 0.0102(13) 0.0256(13) 0.0046(10) 0.0121(11) 0.0038(11)
C315 0.0276(13) 0.0111(12) 0.0213(12) 0.0008(9) 0.0134(10) -0.0035(11)
C316 0.0120(12) 0.0225(14) 0.0224(12) -0.0016(10) 0.0041(10) -0.0057(11)
C317 0.0207(13) 0.0139(13) 0.0232(12) -0.0044(10) 0.0094(10) -0.0080(10)
C318 0.0248(13) 0.0167(14) 0.0197(12) -0.0074(10) 0.0064(11) -0.0083(11)
C319 0.0204(13) 0.0240(14) 0.0156(12) -0.0064(10) 0.0008(10) -0.0067(11)
C320 0.0113(12) 0.0271(12) 0.0186(12) -0.0033(10) -0.0014(10) -0.0039(11)
C321 0.0102(11) 0.0220(12) 0.0176(11) 0.0048(9) 0.0031(9) 0.0067(10)
C322 0.0094(12) 0.0291(12) 0.0148(12) 0.0015(10) -0.0023(9) 0.0032(10)
C323 0.0182(13) 0.0311(14) 0.0103(12) 0.0078(10) -0.0023(9) 0.0057(10)
C324 0.0227(12) 0.0228(13) 0.0157(13) 0.0112(10) 0.0014(11) 0.0079(10)
C325 0.0158(12) 0.0178(12) 0.0235(12) 0.0064(9) 0.0057(9) 0.0091(10)
C326 0.0212(12) 0.0146(12) 0.0196(12) -0.0005(9) 0.0107(10) 0.0058(10)
C327 0.0199(12) 0.0130(12) 0.0241(12) 0.0044(9) 0.0098(10) 0.0067(10)
C328 0.0237(12) 0.0086(13) 0.0286(13) 0.0015(10) 0.0120(10) 0.0003(11)
C329 0.0244(12) 0.0124(13) 0.0220(12) -0.0039(10) 0.0107(10) -0.0025(11)
C330 0.0208(12) 0.0175(13) 0.0189(12) -0.0049(9) 0.0102(10) 0.0008(11)
C331 0.0239(12) 0.0281(13) 0.0152(12) 0.0000(10) 0.0148(10) 0.0026(11)
C332 0.0216(13) 0.0264(13) 0.0193(12) 0.0041(10) 0.0149(10) -0.0003(10)
C333 0.0144(12) 0.0263(13) 0.0232(12) 0.0028(10) 0.0127(10) 0.0012(11)
C334 0.0149(12) 0.0263(13) 0.0248(12) 0.0030(10) 0.0126(10) 0.0078(11)
C335 0.0241(13) 0.0255(13) 0.0207(12) -0.0002(10) 0.0155(10) 0.0075(10)
C336 0.0284(12) 0.0293(14) 0.0102(12) -0.0009(10) 0.0106(10) 0.0012(11)
C337 0.0285(13) 0.0281(14) 0.0119(13) -0.0070(10) 0.0079(11) -0.0018(10)
C338 0.0251(13) 0.0293(13) 0.0098(12) -0.0039(10) 0.0015(10) -0.0029(11)
C339 0.0212(12) 0.0308(13) 0.0068(12) 0.0043(10) -0.0002(10) 0.0014(11)
C340 0.0245(13) 0.0301(13) 0.0081(12) 0.0057(10) 0.0050(10) 0.0013(10)
C341 0.0230(12) 0.0225(14) 0.0174(12) 0.0052(10) 0.0111(10) -0.0025(11)
C342 0.0253(13) 0.0229(14) 0.0137(12) 0.0112(10) 0.0068(10) 0.0014(11)
C343 0.0270(12) 0.0186(14) 0.0183(12) 0.0119(10) 0.0076(10) 0.0069(11)
C344 0.0263(12) 0.0128(14) 0.0246(12) 0.0076(10) 0.0093(10) 0.0015(11)
C345 0.0255(12) 0.0161(14) 0.0198(12) 0.0040(10) 0.0129(10) -0.0048(11)
C346 0.0117(12) 0.0256(14) 0.0225(13) 0.0003(10) 0.0075(11) -0.0032(11)
C347 0.0171(12) 0.0168(13) 0.0208(12) -0.0022(10) 0.0082(10) -0.0079(10)
C348 0.0198(12) 0.0159(13) 0.0170(12) -0.0041(9) 0.0061(10) -0.0060(10)
C349 0.0148(12) 0.0240(13) 0.0147(12) -0.0041(9) 0.0025(9) -0.0030(10)
C350 0.0082(11) 0.0295(13) 0.0170(12) -0.0029(10) 0.0013(10) -0.0008(11)
C351 0.0127(12) 0.0267(13) 0.0229(13) 0.0027(10) 0.0076(11) 0.0099(10)
C352 0.0095(11) 0.0318(13) 0.0164(12) 0.0013(10) 0.0008(10) 0.0087(11)
C353 0.0166(13) 0.0305(14) 0.0136(13) 0.0064(10) -0.0005(10) 0.0106(11)
C354 0.0229(12) 0.0227(14) 0.0203(13) 0.0101(10) 0.0055(11) 0.0135(11)
C355 0.0207(13) 0.0203(13) 0.0279(13) 0.0062(10) 0.0108(10) 0.0132(10)
C356 0.0299(13) 0.0209(13) 0.0244(13) -0.0055(11) 0.0156(11) 0.0067(11)
C357 0.0285(13) 0.0162(13) 0.0299(13) 0.0009(10) 0.0156(10) 0.0085(11)
C358 0.0303(13) 0.0102(13) 0.0305(14) -0.0004(11) 0.0156(11) 0.0050(11)
C359 0.0324(13) 0.0137(13) 0.0235(13) -0.0080(10) 0.0142(11) -0.0019(11)
C360 0.0319(14) 0.0192(13) 0.0206(13) -0.0097(10) 0.0141(10) -0.0011(11)
C401 0.015 0.022 0.018 -0.002 0.008 0.002
C402 0.016 0.022 0.019 -0.001 0.005 0.002
C403 0.015 0.026 0.021 0.003 0.007 0.004
C404 0.017 0.018 0.026 0.002 0.008 0.010
C405 0.016 0.016 0.023 0.000 0.008 0.007
C406 0.016 0.020 0.014 0.000 0.006 -0.004
C407 0.013 0.021 0.002 -0.003 0.003 -0.004
C408 0.020 0.023 0.009 0.003 0.002 0.001
C409 0.025 0.018 0.007 0.010 0.005 0.003
C410 0.022 0.016 0.016 0.003 0.012 -0.004
C411 0.016 0.022 0.021 -0.002 0.011 -0.002
C412 0.021 0.016 0.020 0.001 0.013 -0.005
C413 0.026 0.015 0.020 0.001 0.013 -0.002
C414 0.019 0.017 0.020 -0.002 0.011 -0.006
C415 0.015 0.022 0.021 -0.004 0.008 -0.004
C416 0.012 0.029 0.019 0.003 0.001 0.005
C417 0.013 0.027 0.020 -0.001 0.003 -0.001
C418 0.016 0.027 0.013 -0.002 -0.001 -0.003
C419 0.019 0.028 0.011 0.002 -0.001 0.000
C420 0.018 0.028 0.012 0.004 -0.002 0.005
C421 0.021 0.016 0.023 0.003 0.003 0.006
C422 0.023 0.021 0.020 0.006 0.002 0.007
C423 0.028 0.018 0.019 0.011 0.005 0.003
C424 0.027 0.014 0.022 0.008 0.007 0.001
C425 0.023 0.011 0.025 0.003 0.006 0.003
C426 0.017 0.016 0.022 -0.004 0.012 0.005
C427 0.019 0.012 0.022 -0.002 0.009 0.002
C428 0.018 0.015 0.017 -0.001 0.009 -0.001
C429 0.012 0.017 0.010 -0.003 0.004 -0.004
C430 0.014 0.019 0.013 -0.004 0.007 -0.003
C431 0.022 0.026 0.020 -0.004 0.016 0.003
C432 0.016 0.027 0.023 -0.003 0.013 0.003
C433 0.015 0.026 0.025 -0.002 0.007 0.008
C434 0.023 0.021 0.026 -0.002 0.010 0.009
C435 0.025 0.022 0.023 -0.005 0.012 0.004
C436 0.025 0.027 0.016 0.000 0.012 -0.003
C437 0.025 0.029 0.010 -0.002 0.011 -0.004
C438 0.025 0.028 0.010 0.004 0.004 -0.002
C439 0.026 0.025 0.014 0.009 0.007 -0.001
C440 0.026 0.025 0.015 0.004 0.013 -0.004
C441 0.017 0.025 0.021 -0.001 0.013 -0.002
C442 0.024 0.023 0.018 0.003 0.012 -0.005
C443 0.025 0.017 0.018 0.004 0.011 -0.003
C444 0.016 0.016 0.018 0.000 0.009 -0.004
C445 0.011 0.024 0.020 -0.002 0.009 -0.002
C446 0.010 0.027 0.021 0.001 0.001 0.008
C447 0.010 0.026 0.017 -0.001 0.003 0.002
C448 0.013 0.022 0.010 0.000 0.000 0.001
C449 0.016 0.023 0.010 0.003 -0.001 0.003
C450 0.017 0.024 0.016 0.005 -0.001 0.011
C451 0.023 0.017 0.025 0.001 0.008 0.012
C452 0.024 0.018 0.021 0.006 0.004 0.013
C453 0.030 0.016 0.014 0.010 0.006 0.008
C454 0.029 0.013 0.021 0.002 0.011 0.003
C455 0.027 0.014 0.025 -0.001 0.010 0.006
C456 0.026 0.021 0.021 -0.007 0.014 0.001
C457 0.026 0.013 0.022 -0.005 0.012 0.003
C458 0.022 0.017 0.017 -0.004 0.009 -0.004
C459 0.020 0.022 0.012 -0.005 0.005 -0.006
C460 0.025 0.025 0.014 -0.005 0.011 -0.003
C501 0.014 0.016 0.011 0.002 0.006 0.003
C502 0.015 0.021 0.018 0.002 0.009 0.006
C503 0.019 0.016 0.019 0.000 0.011 0.006
C504 0.017 0.017 0.010 -0.002 0.008 0.001
C505 0.016 0.018 0.009 -0.004 0.007 -0.002
C506 0.018 0.019 0.016 0.001 0.011 -0.006
C507 0.024 0.016 0.018 0.002 0.009 -0.003
C508 0.026 0.014 0.021 0.001 0.011 -0.005
C509 0.021 0.020 0.020 -0.003 0.011 -0.007
C510 0.017 0.023 0.018 -0.002 0.011 -0.006
C511 0.014 0.026 0.019 0.003 0.008 0.005
C512 0.014 0.028 0.021 0.002 0.009 -0.002
C513 0.011 0.026 0.020 0.001 0.004 0.001
C514 0.012 0.026 0.016 0.005 0.000 0.006
C515 0.016 0.022 0.019 0.006 0.004 0.010
C516 0.019 0.014 0.024 0.005 0.007 0.008
C517 0.021 0.018 0.023 0.005 0.004 0.009
C518 0.025 0.017 0.023 0.009 0.005 0.005
C519 0.026 0.014 0.021 0.006 0.007 0.002
C520 0.022 0.009 0.022 0.005 0.009 0.003
C521 0.016 0.016 0.011 -0.003 0.005 -0.002
C522 0.016 0.015 0.017 0.000 0.007 -0.002
C523 0.017 0.018 0.019 0.000 0.009 -0.003
C524 0.012 0.024 0.017 0.000 0.006 0.000
C525 0.013 0.023 0.010 0.000 0.002 0.000
C526 0.018 0.022 0.007 0.004 0.003 0.002
C527 0.015 0.025 0.009 0.005 0.001 0.004
C528 0.017 0.025 0.013 0.006 0.001 0.008
C529 0.024 0.021 0.013 0.010 0.006 0.008
C530 0.023 0.020 0.009 0.007 0.005 0.005
C531 0.023 0.028 0.017 0.000 0.013 0.001
C532 0.023 0.026 0.021 -0.002 0.014 0.006
C533 0.027 0.021 0.021 -0.005 0.013 0.006
C534 0.025 0.024 0.015 -0.004 0.012 0.001
C535 0.025 0.030 0.010 -0.001 0.012 -0.001
C536 0.023 0.026 0.015 0.004 0.014 -0.002
C537 0.025 0.022 0.016 0.006 0.011 -0.003
C538 0.027 0.016 0.019 0.006 0.010 -0.003
C539 0.019 0.020 0.019 0.001 0.011 -0.007
C540 0.017 0.027 0.019 0.001 0.014 -0.003
C541 0.018 0.029 0.024 0.000 0.011 0.007
C542 0.013 0.030 0.021 0.000 0.009 0.001
C543 0.008 0.026 0.019 0.000 0.004 0.003
C544 0.011 0.026 0.018 0.002 0.001 0.007
C545 0.016 0.024 0.022 0.001 0.007 0.011
C546 0.025 0.017 0.025 -0.002 0.011 0.007
C547 0.023 0.017 0.024 0.001 0.009 0.012
C548 0.026 0.016 0.023 0.006 0.008 0.010
C549 0.029 0.014 0.023 0.004 0.009 0.002
C550 0.027 0.012 0.024 -0.002 0.011 0.004
C551 0.024 0.021 0.012 -0.007 0.008 -0.002
C552 0.023 0.017 0.017 -0.004 0.009 -0.002
C553 0.019 0.018 0.020 -0.002 0.011 -0.005
C554 0.014 0.024 0.020 -0.002 0.005 -0.003
C555 0.017 0.026 0.011 -0.002 0.002 -0.003
C556 0.024 0.028 0.008 0.005 0.005 -0.001
C557 0.019 0.029 0.009 0.002 0.001 0.000
C558 0.019 0.027 0.012 0.007 0.000 0.004
C559 0.023 0.022 0.016 0.012 0.003 0.005
C560 0.025 0.025 0.014 0.009 0.006 0.000
Cl1A 0.0228(3) 0.0534(4) 0.0351(3) -0.0117(3) -0.0019(2) 0.0109(3)
Cl2A 0.0382(3) 0.0490(4) 0.0234(3) 0.0041(3) 0.0112(3) 0.0086(3)
C1A 0.0206(10) 0.0175(11) 0.0285(12) 0.0010(9) 0.0049(9) 0.0010(9)
C2A 0.0268(11) 0.0243(12) 0.0229(11) 0.0035(9) 0.0088(9) 0.0042(10)
C3A 0.0277(13) 0.0428(16) 0.0357(14) 0.0081(12) 0.0113(11) 0.0139(12)
C4A 0.0394(16) 0.0519(18) 0.0324(14) 0.0128(13) 0.0058(12) 0.0232(15)
C5A 0.0564(18) 0.0395(16) 0.0252(13) 0.0133(11) 0.0159(12) 0.0187(15)
C6A 0.0347(13) 0.0255(12) 0.0341(13) 0.0037(10) 0.0182(11) 0.0039(11)
Cl1B 0.0340(4) 0.0415(5) 0.0460(5) 0.0056(4) 0.0131(3) 0.0094(4)
Cl2B 0.0439(4) 0.0436(5) 0.0372(4) -0.0007(3) 0.0165(4) 0.0077(4)
C1B 0.0291(14) 0.0266(15) 0.0410(12) 0.0034(12) 0.0125(11) -0.0010(11)
C2B 0.0345(15) 0.0259(16) 0.0368(12) 0.0003(12) 0.0129(11) 0.0009(12)
C3B 0.0380(16) 0.0347(17) 0.0400(15) 0.0020(13) 0.0120(12) 0.0055(13)
C4B 0.0378(17) 0.042(2) 0.0499(17) 0.0034(15) 0.0186(13) 0.0096(15)
C5B 0.0442(18) 0.039(2) 0.0442(15) -0.0012(15) 0.0209(14) 0.0026(15)
C6B 0.0373(16) 0.0333(18) 0.0397(14) -0.0008(13) 0.0141(13) -0.0023(13)
Cl1D 0.186(4) 0.0820(18) 0.085(2) 0.0072(16) 0.065(2) 0.025(2)
Cl2D 0.138(3) 0.184(4) 0.0681(19) -0.010(2) 0.0380(19) -0.058(3)
C1D 0.109(4) 0.105(4) 0.053(6) -0.011(5) 0.050(5) -0.002(2)
C2D 0.117(3) 0.089(3) 0.053(5) 0.028(4) 0.062(5) 0.028(3)
C3D 0.232(7) 0.168(6) 0.054(7) 0.014(7) 0.068(8) 0.122(7)
C4D 0.201(6) 0.330(13) 0.070(9) 0.047(15) 0.071(10) 0.189(10)
C5D 0.129(7) 0.404(15) 0.113(12) -0.108(17) 0.061(10) 0.059(7)
C6D 0.122(4) 0.216(10) 0.086(8) 0.026(9) 0.077(7) -0.026(4)

loop_
_atom_type_symbol
_atom_type_description
_atom_type_scat_dispersion_real
_atom_type_scat_dispersion_imag
_atom_type_scat_source
C C 0.0033 0.0016 'International Tables Vol C Tables 4.2.6.8 and 6.1.1.4'
H H 0.0000 0.0000 'International Tables Vol C Tables 4.2.6.8 and 6.1.1.4'
N N 0.0061 0.0033 'International Tables Vol C Tables 4.2.6.8 and 6.1.1.4'
Mn Mn 0.3368 0.7283 'International Tables Vol C Tables 4.2.6.8 and 6.1.1.4'
Cl Cl 0.1484 0.1585 'International Tables Vol C Tables 4.2.6.8 and 6.1.1.4'
S S 0.1246 0.1234 'International Tables Vol C Tables 4.2.6.8 and 6.1.1.4'

loop_
_geom_angle_atom_site_label_1
_geom_angle_atom_site_label_2
_geom_angle_atom_site_label_3
_geom_angle
_geom_angle_site_symmetry_3
N4 Mn1 N3 86.55(7) .
N4 Mn1 N1 85.87(7) .
N3 Mn1 N1 146.30(7) .
N4 Mn1 N2 152.71(7) .
N3 Mn1 N2 85.95(7) .
N1 Mn1 N2 85.95(7) .
N4 Mn1 N5 105.69(7) .
N3 Mn1 N5 112.58(7) .
N1 Mn1 N5 101.09(7) .
N2 Mn1 N5 101.42(7) .
C4 N1 C1 107.02(17) .
C4 N1 Mn1 125.63(14) .
C1 N1 Mn1 123.10(14) .
C6 N2 C9 106.77(18) .
C6 N2 Mn1 127.82(14) .
C9 N2 Mn1 125.24(16) .
C14 N3 C11 107.16(18) .
C14 N3 Mn1 125.81(14) .
C11 N3 Mn1 124.50(15) .
C16 N4 C19 106.98(18) .
C16 N4 Mn1 127.29(14) .
C19 N4 Mn1 125.71(15) .
N1 C1 C20 125.42(19) .
N1 C1 C2 109.32(18) .
C20 C1 C2 125.19(19) .
C3 C2 C1 106.92(19) .
C2 C3 C4 107.1(2) .
N1 C4 C5 126.2(2) .
N1 C4 C3 109.58(18) .
C5 C4 C3 124.2(2) .
C6 C5 C4 125.3(2) .
C6 C5 C21 117.93(18) .
C4 C5 C21 116.63(19) .
N2 C6 C5 125.27(19) .
N2 C6 C7 109.71(19) .
C5 C6 C7 125.0(2) .
C8 C7 C6 106.8(2) .
C7 C8 C9 107.2(2) .
N2 C9 C10 125.9(2) .
N2 C9 C8 109.5(2) .
C10 C9 C8 124.2(2) .
C11 C10 C9 125.6(2) .
C11 C10 C27A 106.7(6) .
C9 C10 C27A 127.0(6) .
C11 C10 C27 120.2(2) .
C9 C10 C27 113.9(2) .
C27A C10 C27 19.3(5) .
N3 C11 C10 125.6(2) .
N3 C11 C12 109.0(2) .
C10 C11 C12 125.4(2) .
C13 C12 C11 107.4(2) .
C12 C13 C14 106.8(2) .
N3 C14 C15 126.1(2) .
N3 C14 C13 109.6(2) .
C15 C14 C13 124.3(2) .
C14 C15 C16 125.4(2) .
C14 C15 C33 118.5(2) .
C16 C15 C33 116.1(2) .
N4 C16 C15 125.7(2) .
N4 C16 C17 109.69(19) .
C15 C16 C17 124.6(2) .
C18 C17 C16 106.8(2) .
C17 C18 C19 107.12(19) .
N4 C19 C20 125.51(19) .
N4 C19 C18 109.43(19) .
C20 C19 C18 124.87(19) .
C19 C20 C1 125.44(19) .
C19 C20 C39 116.67(19) .
C1 C20 C39 117.81(19) .
C22 C21 C26 118.2(2) .
C22 C21 C5 118.81(19) .
C26 C21 C5 122.98(19) .
C23 C22 C21 121.4(2) .
C24 C23 C22 119.9(2) .
C25 C24 C23 119.4(2) .
C24 C25 C26 120.9(2) .
C25 C26 C21 120.2(2) .
C28 C27 C32 120.0 .
C28 C27 C10 120.96(14) .
C32 C27 C10 119.03(14) .
C27 C28 C29 120.0 .
C28 C29 C30 120.0 .
C31 C30 C29 120.0 .
C32 C31 C30 120.0 .
C31 C32 C27 120.0 .
C28A C27A C32A 120.0 .
C28A C27A C10 115.9(8) .
C32A C27A C10 122.9(8) .
C29A C28A C27A 120.0 .
C28A C29A C30A 120.0 .
C29A C30A C31A 120.0 .
C30A C31A C32A 120.0 .
C31A C32A C27A 120.0 .
C38 C33 C34 118.8(2) .
C38 C33 C15 119.9(2) .
C34 C33 C15 121.3(2) .
C35 C34 C33 120.6(2) .
C36 C35 C34 120.2(2) .
C35 C36 C37 119.6(2) .
C38 C37 C36 120.2(2) .
C37 C38 C33 120.6(2) .
C40 C39 C44 118.7(2) .
C40 C39 C20 120.78(19) .
C44 C39 C20 120.5(2) .
C41 C40 C39 121.1(2) .
C42 C41 C40 119.7(2) .
C43 C42 C41 119.9(2) .
C42 C43 C44 120.8(2) .
C43 C44 C39 119.9(2) .
C47 N5 C45 108.7(2) .
C47 N5 C46 108.5(2) .
C45 N5 C46 108.11(18) .
C47 N5 Mn1 103.64(15) .
C45 N5 Mn1 113.98(15) .
C46 N5 Mn1 113.57(14) .
N5 C45 C46 111.7(2) 2_665
N5 C46 C45 112.3(2) 2_665
C55 S1 C56 100.40(13) .
C50 N6 C48 112.7(3) .
C50 N6 C49 108.9(2) .
C48 N6 C49 110.7(2) .
C53 N7 C51 110.5(2) .
C53 N7 C52 111.3(2) .
C51 N7 C52 108.70(19) .
C53 N7 C54 109.6(2) .
C51 N7 C54 111.1(2) .
C52 N7 C54 105.59(19) .
N6 C49 C51 110.9(2) .
N6 C50 C52 110.2(2) .
C49 C51 N7 112.5(2) .
C50 C52 N7 113.1(2) .
C55 C54 N7 114.7(2) .
C54 C55 S1 111.17(19) .
C57 C56 S1 110.9(2) .
C306 C301 C302 109.57(16) .
C306 C301 C305 108.61(15) .
C302 C301 C305 101.61(16) .
C306 C301 C301 112.1(2) 2_576
C302 C301 C301 113.2(2) 2_576
C305 C301 C301 111.2(2) 2_576
C311 C302 C303 119.77(10) .
C311 C302 C301 124.32(13) .
C303 C302 C301 109.39(15) .
C316 C303 C304 120.05(10) .
C316 C303 C302 120.50(10) .
C304 C303 C302 108.54(16) .
C321 C304 C303 120.20(10) .
C321 C304 C305 120.40(10) .
C303 C304 C305 108.40(16) .
C326 C305 C304 119.84(10) .
C326 C305 C301 124.53(13) .
C304 C305 C301 108.99(15) .
C310 C306 C307 105.31(17) .
C310 C306 C301 122.97(13) .
C307 C306 C301 124.03(13) .
C330 C307 C306 120.47(12) .
C330 C307 C308 120.01(10) .
C306 C307 C308 110.20(16) .
C349 C308 C309 120.23(10) .
C349 C308 C307 120.31(10) .
C309 C308 C307 107.08(16) .
C353 C309 C308 120.11(10) .
C353 C309 C310 120.24(10) .
C308 C309 C310 107.13(16) .
C312 C310 C306 120.74(12) .
C312 C310 C309 119.87(10) .
C306 C310 C309 110.19(16) .
C302 C311 C315 119.79(10) .
C302 C311 C312 119.75(12) .
C315 C311 C312 109.84(16) .
C310 C312 C313 119.82(10) .
C310 C312 C311 119.52(10) .
C313 C312 C311 106.10(16) .
C354 C313 C314 119.84(10) .
C354 C313 C312 120.21(10) .
C314 C313 C312 109.01(16) .
C358 C314 C315 119.91(10) .
C358 C314 C313 120.13(10) .
C315 C314 C313 108.24(16) .
C317 C315 C314 120.00(10) .
C317 C315 C311 120.30(10) .
C314 C315 C311 106.79(17) .
C303 C316 C317 119.64(10) .
C303 C316 C320 119.90(10) .
C317 C316 C320 108.55(16) .
C315 C317 C316 119.95(10) .
C315 C317 C318 120.17(10) .
C316 C317 C318 107.55(17) .
C359 C318 C317 119.83(10) .
C359 C318 C319 120.00(10) .
C317 C318 C319 108.24(17) .
C338 C319 C318 120.03(10) .
C338 C319 C320 119.95(10) .
C318 C319 C320 108.11(17) .
C322 C320 C319 119.92(10) .
C322 C320 C316 120.03(10) .
C319 C320 C316 107.54(16) .
C304 C321 C325 119.64(10) .
C304 C321 C322 119.88(10) .
C325 C321 C322 108.36(16) .
C320 C322 C323 120.12(10) .
C320 C322 C321 119.94(10) .
C323 C322 C321 108.12(16) .
C339 C323 C322 119.98(10) .
C339 C323 C324 120.03(10) .
C322 C323 C324 107.48(16) .
C343 C324 C323 119.93(10) .
C343 C324 C325 119.82(10) .
C323 C324 C325 108.66(16) .
C327 C325 C321 119.97(10) .
C327 C325 C324 120.00(10) .
C321 C325 C324 107.38(16) .
C305 C326 C327 119.75(10) .
C305 C326 C330 119.99(12) .
C327 C326 C330 109.28(17) .
C325 C327 C328 120.16(10) .
C325 C327 C326 120.35(10) .
C328 C327 C326 107.36(16) .
C344 C328 C327 119.93(10) .
C344 C328 C329 120.15(10) .
C327 C328 C329 108.06(16) .
C348 C329 C328 119.82(10) .
C348 C329 C330 120.23(10) .
C328 C329 C330 108.85(16) .
C307 C330 C329 119.59(10) .
C307 C330 C326 119.50(10) .
C329 C330 C326 106.44(17) .
C336 C331 C335 120.02(12) .
C336 C331 C332 119.97(10) .
C335 C331 C332 108.17(16) .
C341 C332 C331 120.01(10) .
C341 C332 C333 119.90(10) .
C331 C332 C333 107.77(16) .
C346 C333 C334 119.92(10) .
C346 C333 C332 120.01(10) .
C334 C333 C332 108.09(16) .
C351 C334 C333 120.14(10) .
C351 C334 C335 119.98(10) .
C333 C334 C335 107.99(17) .
C356 C335 C331 120.01(12) .
C356 C335 C334 120.04(10) .
C331 C335 C334 107.99(17) .
C331 C336 C340 120.01(10) .
C331 C336 C337 119.97(10) .
C340 C336 C337 107.50(17) .
C360 C337 C336 120.03(10) .
C360 C337 C338 119.99(10) .
C336 C337 C338 108.87(17) .
C319 C338 C339 120.14(10) .
C319 C338 C337 119.97(10) .
C339 C338 C337 107.09(17) .
C323 C339 C338 119.89(10) .
C323 C339 C340 119.96(10) .
C338 C339 C340 108.54(16) .
C342 C340 C336 120.04(10) .
C342 C340 C339 120.00(10) .
C336 C340 C339 108.00(16) .
C332 C341 C345 120.04(10) .
C332 C341 C342 120.00(10) .
C345 C341 C342 108.69(16) .
C340 C342 C343 120.02(10) .
C340 C342 C341 119.97(10) .
C343 C342 C341 107.67(16) .
C324 C343 C342 120.06(10) .
C324 C343 C344 120.08(10) .
C342 C343 C344 107.80(16) .
C328 C344 C343 120.00(10) .
C328 C344 C345 119.98(10) .
C343 C344 C345 108.71(16) .
C347 C345 C344 119.84(10) .
C347 C345 C341 120.03(10) .
C344 C345 C341 107.12(17) .
C333 C346 C347 120.05(10) .
C333 C346 C350 119.94(10) .
C347 C346 C350 108.01(16) .
C345 C347 C348 120.11(10) .
C345 C347 C346 119.96(10) .
C348 C347 C346 108.57(16) .
C329 C348 C347 120.07(10) .
C329 C348 C349 119.99(10) .
C347 C348 C349 107.21(16) .
C308 C349 C348 119.75(10) .
C308 C349 C350 119.78(10) .
C348 C349 C350 108.77(16) .
C352 C350 C346 120.12(10) .
C352 C350 C349 119.97(10) .
C346 C350 C349 107.44(16) .
C334 C351 C355 120.01(10) .
C334 C351 C352 119.93(10) .
C355 C351 C352 107.85(16) .
C350 C352 C351 119.95(10) .
C350 C352 C353 120.16(10) .
C351 C352 C353 107.74(17) .
C309 C353 C354 119.90(10) .
C309 C353 C352 119.75(10) .
C354 C353 C352 108.57(17) .
C313 C354 C353 119.83(10) .
C313 C354 C355 119.98(10) .
C353 C354 C355 107.25(17) .
C357 C355 C351 120.02(10) .
C357 C355 C354 120.10(10) .
C351 C355 C354 108.59(16) .
C335 C356 C360 120.00(12) .
C335 C356 C357 119.94(10) .
C360 C356 C357 108.56(17) .
C355 C357 C358 119.94(10) .
C355 C357 C356 120.01(10) .
C358 C357 C356 107.68(17) .
C314 C358 C357 119.98(10) .
C314 C358 C359 120.11(10) .
C357 C358 C359 107.98(17) .
C318 C359 C358 119.99(10) .
C318 C359 C360 119.94(10) .
C358 C359 C360 108.43(17) .
C337 C360 C359 120.05(10) .
C337 C360 C356 119.96(10) .
C359 C360 C356 107.35(17) .
C405 C401 C406 119.4(13) .
C405 C401 C402 101.3(11) .
C406 C401 C402 115.0(12) .
C405 C401 C406 121.3(13) 2_576
C406 C401 C406 85.8(13) 2_576
C402 C401 C406 114.8(12) 2_576
C411 C402 C403 119.98(12) .
C411 C402 C401 122.8(8) .
C403 C402 C401 109.4(10) .
C416 C403 C404 119.98(11) .
C416 C403 C402 120.00(12) .
C404 C403 C402 107.6(9) .
C421 C404 C405 120.01(12) .
C421 C404 C403 120.01(11) .
C405 C404 C403 109.3(8) .
C426 C405 C404 120.00(12) .
C426 C405 C401 120.7(8) .
C404 C405 C401 110.7(10) .
C407 C406 C401 114.4(13) .
C407 C406 C410 99.7(12) .
C401 C406 C410 117.1(12) .
C407 C406 C401 119.6(13) 2_576
C401 C406 C401 94.2(13) 2_576
C410 C406 C401 113.1(13) 2_576
C430 C407 C408 119.97(12) .
C430 C407 C406 123.7(8) .
C408 C407 C406 110.9(10) .
C449 C408 C407 119.97(12) .
C449 C408 C409 119.89(11) .
C407 C408 C409 109.6(8) .
C453 C409 C408 119.89(12) .
C453 C409 C410 119.87(13) .
C408 C409 C410 103.6(8) .
C412 C410 C409 119.79(13) .
C412 C410 C406 122.7(8) .
C409 C410 C406 113.2(9) .
C402 C411 C412 120.1(2) .
C402 C411 C415 119.98(11) .
C412 C411 C415 111.2(8) .
C410 C412 C411 120.1(2) .
C410 C412 C413 119.77(14) .
C411 C412 C413 102.2(8) .
C454 C413 C414 119.83(12) .
C454 C413 C412 119.77(13) .
C414 C413 C412 113.9(8) .
C458 C414 C415 120.02(12) .
C458 C414 C413 119.88(12) .
C415 C414 C413 103.8(9) .
C417 C415 C414 119.98(11) .
C417 C415 C411 119.96(12) .
C414 C415 C411 108.4(9) .
C403 C416 C420 119.98(12) .
C403 C416 C417 119.97(12) .
C420 C416 C417 104.6(9) .
C415 C417 C418 119.94(11) .
C415 C417 C416 119.92(11) .
C418 C417 C416 110.9(9) .
C459 C418 C419 120.01(11) .
C459 C418 C417 120.02(11) .
C419 C418 C417 106.5(9) .
C438 C419 C418 119.98(11) .
C438 C419 C420 120.01(11) .
C418 C419 C420 107.3(8) .
C422 C420 C419 119.97(11) .
C422 C420 C416 119.96(11) .
C419 C420 C416 110.4(8) .
C404 C421 C425 119.96(11) .
C404 C421 C422 120.01(11) .
C425 C421 C422 107.6(9) .
C420 C422 C421 119.98(11) .
C420 C422 C423 119.98(11) .
C421 C422 C423 108.1(9) .
C439 C423 C424 119.99(11) .
C439 C423 C422 120.01(11) .
C424 C423 C422 108.1(10) .
C443 C424 C423 120.01(11) .
C443 C424 C425 120.01(11) .
C423 C424 C425 107.6(10) .
C427 C425 C421 120.00(11) .
C427 C425 C424 119.99(11) .
C421 C425 C424 108.5(9) .
C405 C426 C430 120.0(2) .
C405 C426 C427 119.95(11) .
C430 C426 C427 107.4(9) .
C425 C427 C428 119.97(11) .
C425 C427 C426 120.01(12) .
C428 C427 C426 110.1(9) .
C444 C428 C427 120.00(12) .
C444 C428 C429 119.98(12) .
C427 C428 C429 105.0(9) .
C448 C429 C428 119.95(11) .
C448 C429 C430 119.96(12) .
C428 C429 C430 110.6(8) .
C407 C430 C426 120.1(2) .
C407 C430 C429 119.99(12) .
C426 C430 C429 106.6(8) .
C436 C431 C432 119.99(11) .
C436 C431 C435 119.97(16) .
C432 C431 C435 107.5(10) .
C441 C432 C433 120.01(11) .
C441 C432 C431 120.00(11) .
C433 C432 C431 107.9(10) .
C446 C433 C432 119.99(11) .
C446 C433 C434 119.97(11) .
C432 C433 C434 108.7(9) .
C451 C434 C433 120.02(11) .
C451 C434 C435 120.01(12) .
C433 C434 C435 107.0(9) .
C456 C435 C434 119.98(11) .
C456 C435 C431 120.02(16) .
C434 C435 C431 108.9(9) .
C431 C436 C437 120.02(12) .
C431 C436 C440 120.02(11) .
C437 C436 C440 107.6(9) .
C460 C437 C436 119.99(14) .
C460 C437 C438 119.99(11) .
C436 C437 C438 109.1(9) .
C419 C438 C439 119.99(11) .
C419 C438 C437 120.00(11) .
C439 C438 C437 106.6(9) .
C423 C439 C438 119.99(11) .
C423 C439 C440 120.00(11) .
C438 C439 C440 109.1(9) .
C442 C440 C436 119.99(11) .
C442 C440 C439 120.00(11) .
C436 C440 C439 107.6(9) .
C432 C441 C442 120.00(11) .
C432 C441 C445 119.99(11) .
C442 C441 C445 107.8(9) .
C440 C442 C443 119.99(11) .
C440 C442 C441 120.01(11) .
C443 C442 C441 108.0(9) .
C424 C443 C442 120.00(11) .
C424 C443 C444 119.98(11) .
C442 C443 C444 108.2(9) .
C428 C444 C445 119.99(11) .
C428 C444 C443 119.98(11) .
C445 C444 C443 107.7(10) .
C447 C445 C444 120.00(11) .
C447 C445 C441 119.99(11) .
C444 C445 C441 108.3(9) .
C433 C446 C447 119.94(12) .
C433 C446 C450 119.96(12) .
C447 C446 C450 105.4(10) .
C445 C447 C446 119.98(11) .
C445 C447 C448 119.99(11) .
C446 C447 C448 109.8(9) .
C429 C448 C449 119.99(11) .
C429 C448 C447 119.97(12) .
C449 C448 C447 107.7(9) .
C408 C449 C448 120.03(11) .
C408 C449 C450 120.03(12) .
C448 C449 C450 106.7(9) .
C452 C450 C449 119.98(11) .
C452 C450 C446 119.96(11) .
C449 C450 C446 110.4(9) .
C434 C451 C455 119.98(11) .
C434 C451 C452 120.00(11) .
C455 C451 C452 108.7(9) .
C450 C452 C451 119.94(12) .
C450 C452 C453 119.93(12) .
C451 C452 C453 106.9(9) .
C409 C453 C454 119.99(11) .
C409 C453 C452 119.98(11) .
C454 C453 C452 109.1(10) .
C413 C454 C455 119.89(12) .
C413 C454 C453 119.94(13) .
C455 C454 C453 107.3(10) .
C457 C455 C454 120.02(11) .
C457 C455 C451 120.00(11) .
C454 C455 C451 108.0(10) .
C435 C456 C460 119.98(15) .
C435 C456 C457 119.99(11) .
C460 C456 C457 109.1(10) .
C455 C457 C458 120.02(11) .
C455 C457 C456 119.99(12) .
C458 C457 C456 106.9(9) .
C414 C458 C459 119.92(11) .
C414 C458 C457 119.92(11) .
C459 C458 C457 108.7(9) .
C418 C459 C460 120.01(11) .
C418 C459 C458 119.99(11) .
C460 C459 C458 108.0(9) .
C437 C460 C459 119.98(11) .
C437 C460 C456 119.99(12) .
C459 C460 C456 107.4(9) .
C511 C502 C503 119.8(2) .
C516 C503 C504 120.1(2) .
C516 C503 C502 120.4(2) .
C504 C503 C502 108.6(2) .
C521 C504 C503 120.2(2) .
C521 C504 C505 120.3(2) .
C503 C504 C505 108.5(2) .
C526 C505 C504 120.0(2) .
C510 C506 C507 105.3(2) .
C530 C507 C506 120.4(2) .
C530 C507 C508 119.9(2) .
C506 C507 C508 110.2(2) .
C549 C508 C509 120.2(2) .
C549 C508 C507 120.4(2) .
C509 C508 C507 107.1(2) .
C553 C509 C508 120.1(2) .
C553 C509 C510 120.3(2) .
C508 C509 C510 107.1(2) .
C512 C510 C506 120.8(2) .
C512 C510 C509 119.7(2) .
C506 C510 C509 110.2(2) .
C502 C511 C515 119.9(2) .
C502 C511 C512 119.9(2) .
C515 C511 C512 109.9(2) .
C510 C512 C513 119.9(2) .
C510 C512 C511 119.4(2) .
C513 C512 C511 106.1(2) .
C554 C513 C514 119.8(2) .
C554 C513 C512 120.2(2) .
C514 C513 C512 109.0(2) .
C558 C514 C515 119.9(2) .
C558 C514 C513 120.2(2) .
C515 C514 C513 108.2(2) .
C517 C515 C514 120.1(2) .
C517 C515 C511 120.2(2) .
C514 C515 C511 106.8(2) .
C503 C516 C517 119.7(2) .
C503 C516 C520 119.8(2) .
C517 C516 C520 108.5(2) .
C515 C517 C516 120.0(2) .
C515 C517 C518 120.0(2) .
C516 C517 C518 107.6(2) .
C559 C518 C517 119.8(2) .
C559 C518 C519 120.0(2) .
C517 C518 C519 108.2(2) .
C538 C519 C518 120.0(2) .
C538 C519 C520 120.0(2) .
C518 C519 C520 108.1(2) .
C522 C520 C519 119.9(2) .
C522 C520 C516 120.1(2) .
C519 C520 C516 107.5(2) .
C504 C521 C525 119.6(2) .
C504 C521 C522 119.7(2) .
C525 C521 C522 108.4(2) .
C520 C522 C523 120.1(2) .
C520 C522 C521 120.1(2) .
C523 C522 C521 108.2(2) .
C539 C523 C522 120.0(2) .
C539 C523 C524 120.1(2) .
C522 C523 C524 107.5(2) .
C543 C524 C523 119.9(2) .
C543 C524 C525 119.8(2) .
C523 C524 C525 108.7(2) .
C527 C525 C521 120.1(2) .
C527 C525 C524 120.0(2) .
C521 C525 C524 107.4(2) .
C505 C526 C527 119.6(2) .
C505 C526 C530 120.2(2) .
C527 C526 C530 109.2(2) .
C525 C527 C528 120.2(2) .
C525 C527 C526 120.4(2) .
C528 C527 C526 107.4(2) .
C544 C528 C527 119.8(2) .
C544 C528 C529 120.2(2) .
C527 C528 C529 108.1(2) .
C548 C529 C528 119.8(2) .
C548 C529 C530 120.3(2) .
C528 C529 C530 108.8(2) .
C507 C530 C529 119.6(2) .
C507 C530 C526 119.4(2) .
C529 C530 C526 106.5(2) .
C536 C531 C535 120.1(2) .
C536 C531 C532 120.0(2) .
C535 C531 C532 108.2(2) .
C541 C532 C531 120.0(2) .
C541 C532 C533 119.9(2) .
C531 C532 C533 107.8(2) .
C546 C533 C534 119.9(2) .
C546 C533 C532 120.0(2) .
C534 C533 C532 108.1(2) .
C551 C534 C533 120.2(2) .
C551 C534 C535 120.0(2) .
C533 C534 C535 107.9(2) .
C556 C535 C531 120.0(2) .
C556 C535 C534 120.0(2) .
C531 C535 C534 108.0(2) .
C531 C536 C540 120.0(2) .
C531 C536 C537 119.9(2) .
C540 C536 C537 107.5(2) .
C560 C537 C536 120.0(2) .
C560 C537 C538 120.0(2) .
C536 C537 C538 108.9(2) .
C519 C538 C539 120.1(2) .
C519 C538 C537 120.0(2) .
C539 C538 C537 107.1(2) .
C523 C539 C538 119.9(2) .
C523 C539 C540 120.0(2) .
C538 C539 C540 108.5(2) .
C542 C540 C536 120.1(2) .
C542 C540 C539 119.9(2) .
C536 C540 C539 108.0(2) .
C532 C541 C545 120.0(2) .
C532 C541 C542 120.0(2) .
C545 C541 C542 108.7(2) .
C540 C542 C543 120.1(2) .
C540 C542 C541 119.9(2) .
C543 C542 C541 107.6(2) .
C524 C543 C544 120.1(2) .
C524 C543 C542 120.0(2) .
C544 C543 C542 107.8(2) .
C528 C544 C543 120.1(2) .
C528 C544 C545 120.0(2) .
C543 C544 C545 108.7(2) .
C547 C545 C544 119.9(2) .
C547 C545 C541 120.0(2) .
C544 C545 C541 107.1(2) .
C533 C546 C547 120.0(2) .
C533 C546 C550 119.9(2) .
C547 C546 C550 108.1(2) .
C545 C547 C548 120.1(2) .
C545 C547 C546 120.0(2) .
C548 C547 C546 108.5(2) .
C529 C548 C547 120.1(2) .
C529 C548 C549 119.9(2) .
C547 C548 C549 107.2(2) .
C508 C549 C548 119.8(2) .
C508 C549 C550 119.8(2) .
C548 C549 C550 108.8(2) .
C552 C550 C546 120.2(2) .
C552 C550 C549 120.0(2) .
C546 C550 C549 107.4(2) .
C534 C551 C555 120.0(2) .
C534 C551 C552 119.9(2) .
C555 C551 C552 107.9(2) .
C550 C552 C551 119.9(2) .
C550 C552 C553 120.1(2) .
C551 C552 C553 107.7(2) .
C509 C553 C554 120.0(2) .
C509 C553 C552 119.8(2) .
C554 C553 C552 108.5(2) .
C513 C554 C555 120.0(2) .
C513 C554 C553 119.7(2) .
C555 C554 C553 107.3(2) .
C557 C555 C551 120.0(2) .
C557 C555 C554 120.2(2) .
C551 C555 C554 108.6(2) .
C535 C556 C560 120.0(2) .
C535 C556 C557 119.9(2) .
C560 C556 C557 108.6(2) .
C555 C557 C558 119.9(2) .
C555 C557 C556 120.0(2) .
C558 C557 C556 107.6(2) .
C514 C558 C557 120.0(2) .
C514 C558 C559 120.0(2) .
C557 C558 C559 108.0(2) .
C518 C559 C558 120.1(2) .
C518 C559 C560 120.0(2) .
C558 C559 C560 108.4(2) .
C537 C560 C559 120.0(2) .
C537 C560 C556 120.0(2) .
C559 C560 C556 107.4(2) .
C2A C1A C6A 120.0 .
C2A C1A Cl1A 120.89(8) .
C6A C1A Cl1A 119.11(8) .
C1A C2A C3A 120.0 .
C1A C2A Cl2A 121.03(8) .
C3A C2A Cl2A 118.96(8) .
C2A C3A C4A 120.0 .
C3A C4A C5A 120.0 .
C4A C5A C6A 120.0 .
C5A C6A C1A 120.0 .
C2B C1B C6B 120.0 .
C2B C1B Cl1B 120.68(10) .
C6B C1B Cl1B 119.30(10) .
C3B C2B C1B 120.0 .
C3B C2B Cl2B 119.17(9) .
C1B C2B Cl2B 120.82(9) .
C2B C3B C4B 120.0 .
C3B C4B C5B 120.0 .
C6B C5B C4B 120.0 .
C5B C6B C1B 120.0 .
C2C C1C C6C 120.0 .
C2C C1C Cl1C 120.85(15) .
C6C C1C Cl1C 119.14(15) .
C1C C2C C3C 120.0 .
C1C C2C Cl2C 120.76(19) .
C3C C2C Cl2C 118.91(18) .
C4C C3C C2C 120.0 .
C5C C4C C3C 120.0 .
C4C C5C C6C 120.0 .
C5C C6C C1C 120.0 .
C2F C1F C6F 120.0 .
C2F C1F Cl1F 121.02(15) .
C6F C1F Cl1F 118.98(15) .
C3F C2F C1F 120.0 .
C3F C2F Cl2F 118.91(15) .
C1F C2F Cl2F 121.08(15) .
C4F C3F C2F 120.0 .
C3F C4F C5F 120.0 .
C6F C5F C4F 120.0 .
C5F C6F C1F 120.0 .
C2D C1D C6D 120.0 .
C2D C1D Cl1D 120.98(13) .
C6D C1D Cl1D 119.01(13) .
C1D C2D C3D 120.0 .
C1D C2D Cl2D 121.09(13) .
C3D C2D Cl2D 118.91(13) .
C4D C3D C2D 120.0 .
C5D C4D C3D 120.0 .
C4D C5D C6D 120.0 .
C5D C6D C1D 120.0 .

loop_
_geom_bond_atom_site_label_1
_geom_bond_atom_site_label_2
_geom_bond_distance
_geom_bond_site_symmetry_2
Mn1 N4 2.1374(19) .
Mn1 N3 2.1398(19) .
Mn1 N1 2.1426(18) .
Mn1 N2 2.1442(19) .
Mn1 N5 2.3146(19) .
N1 C4 1.367(3) .
N1 C1 1.377(3) .
N2 C6 1.371(3) .
N2 C9 1.377(3) .
N3 C14 1.369(3) .
N3 C11 1.384(3) .
N4 C16 1.368(3) .
N4 C19 1.374(3) .
C1 C20 1.410(3) .
C1 C2 1.447(3) .
C2 C3 1.360(3) .
C3 C4 1.447(3) .
C4 C5 1.418(3) .
C5 C6 1.412(3) .
C5 C21 1.495(3) .
C6 C7 1.453(3) .
C7 C8 1.356(3) .
C8 C9 1.449(3) .
C9 C10 1.408(3) .
C10 C11 1.408(3) .
C10 C27A 1.493(8) .
C10 C27 1.525(2) .
C11 C12 1.445(3) .
C12 C13 1.364(4) .
C13 C14 1.448(3) .
C14 C15 1.414(3) .
C15 C16 1.416(3) .
C15 C33 1.491(3) .
C16 C17 1.449(3) .
C17 C18 1.361(3) .
C18 C19 1.446(3) .
C19 C20 1.408(3) .
C20 C39 1.493(3) .
C21 C22 1.393(3) .
C21 C26 1.395(3) .
C22 C23 1.390(3) .
C23 C24 1.386(3) .
C24 C25 1.380(4) .
C25 C26 1.395(3) .
C27 C28 1.3900 .
C27 C32 1.3900 .
C28 C29 1.3900 .
C29 C30 1.3900 .
C30 C31 1.3900 .
C31 C32 1.3900 .
C27A C28A 1.3900 .
C27A C32A 1.3900 .
C28A C29A 1.3900 .
C29A C30A 1.3900 .
C30A C31A 1.3900 .
C31A C32A 1.3900 .
C33 C38 1.393(3) .
C33 C34 1.398(3) .
C34 C35 1.391(4) .
C35 C36 1.386(4) .
C36 C37 1.395(4) .
C37 C38 1.389(4) .
C39 C40 1.394(3) .
C39 C44 1.395(3) .
C40 C41 1.391(3) .
C41 C42 1.383(4) .
C42 C43 1.381(4) .
C43 C44 1.393(4) .
N5 C47 1.476(3) .
N5 C45 1.481(3) .
N5 C46 1.481(3) .
C45 C46 1.512(4) 2_665
C46 C45 1.512(4) 2_665
S1 C55 1.809(3) .
S1 C56 1.816(3) .
N6 C50 1.455(4) .
N6 C48 1.457(4) .
N6 C49 1.457(3) .
N7 C53 1.503(3) .
N7 C51 1.516(3) .
N7 C52 1.516(3) .
N7 C54 1.525(4) .
C49 C51 1.511(4) .
C50 C52 1.505(4) .
C54 C55 1.516(4) .
C56 C57 1.516(5) .
C301 C306 1.501(3) .
C301 C302 1.516(2) .
C301 C305 1.533(3) .
C301 C301 1.587(4) 2_576
C302 C311 1.3917(16) .
C302 C303 1.4491(14) .
C303 C316 1.3917(15) .
C303 C304 1.4450(14) .
C304 C321 1.3923(15) .
C304 C305 1.4491(14) .
C305 C326 1.3917(16) .
C306 C310 1.4448(16) .
C306 C307 1.4463(16) .
C307 C330 1.3932(15) .
C307 C308 1.4488(14) .
C308 C349 1.3916(15) .
C308 C309 1.4461(14) .
C309 C353 1.3919(15) .
C309 C310 1.4492(14) .
C310 C312 1.3924(15) .
C311 C315 1.4514(15) .
C311 C312 1.4549(14) .
C312 C313 1.4520(14) .
C313 C354 1.3913(15) .
C313 C314 1.4518(14) .
C314 C358 1.3914(15) .
C314 C315 1.4492(15) .
C315 C317 1.3904(15) .
C316 C317 1.4504(14) .
C316 C320 1.4525(14) .
C317 C318 1.4510(14) .
C318 C359 1.3914(15) .
C318 C319 1.4515(14) .
C319 C338 1.3906(15) .
C319 C320 1.4516(14) .
C320 C322 1.3908(15) .
C321 C325 1.4495(14) .
C321 C322 1.4515(14) .
C322 C323 1.4508(14) .
C323 C339 1.3913(15) .
C323 C324 1.4520(14) .
C324 C343 1.3910(15) .
C324 C325 1.4523(14) .
C325 C327 1.3901(15) .
C326 C327 1.4494(14) .
C326 C330 1.4548(14) .
C327 C328 1.4472(14) .
C328 C344 1.3918(15) .
C328 C329 1.4502(14) .
C329 C348 1.3912(15) .
C329 C330 1.4534(14) .
C331 C336 1.3921(15) .
C331 C335 1.4495(16) .
C331 C332 1.4514(14) .
C332 C341 1.3905(15) .
C332 C333 1.4531(14) .
C333 C346 1.3911(15) .
C333 C334 1.4501(14) .
C334 C351 1.3913(15) .
C334 C335 1.4508(14) .
C335 C356 1.3909(16) .
C336 C340 1.4500(14) .
C336 C337 1.4506(15) .
C337 C360 1.3907(15) .
C337 C338 1.4515(14) .
C338 C339 1.4512(14) .
C339 C340 1.4513(14) .
C340 C342 1.3911(15) .
C341 C345 1.4510(14) .
C341 C342 1.4522(14) .
C342 C343 1.4500(14) .
C343 C344 1.4504(14) .
C344 C345 1.4505(14) .
C345 C347 1.3917(15) .
C346 C347 1.4499(14) .
C346 C350 1.4513(14) .
C347 C348 1.4497(14) .
C348 C349 1.4510(14) .
C349 C350 1.4525(14) .
C350 C352 1.3901(15) .
C351 C355 1.4500(14) .
C351 C352 1.4507(14) .
C352 C353 1.4521(14) .
C353 C354 1.4517(15) .
C354 C355 1.4517(14) .
C355 C357 1.3906(15) .
C356 C360 1.4517(15) .
C356 C357 1.4519(15) .
C357 C358 1.4500(14) .
C358 C359 1.4507(14) .
C359 C360 1.4513(14) .
C401 C405 1.50(2) .
C401 C406 1.50(3) .
C401 C402 1.566(18) .
C401 C406 1.63(2) 2_576
C402 C411 1.3906(18) .
C402 C403 1.4503(17) .
C403 C416 1.3908(16) .
C403 C404 1.4500(16) .
C404 C421 1.3908(16) .
C404 C405 1.4499(17) .
C405 C426 1.3910(18) .
C406 C407 1.473(17) .
C406 C410 1.511(18) .
C406 C401 1.63(2) 2_576
C407 C430 1.3904(18) .
C407 C408 1.4510(16) .
C408 C449 1.3908(16) .
C408 C409 1.4515(16) .
C409 C453 1.3909(17) .
C409 C410 1.4519(17) .
C410 C412 1.3915(19) .
C411 C412 1.449(2) .
C411 C415 1.4506(17) .
C412 C413 1.4517(17) .
C413 C454 1.3919(17) .
C413 C414 1.4511(16) .
C414 C458 1.3913(17) .
C414 C415 1.4498(16) .
C415 C417 1.3913(17) .
C416 C420 1.4505(16) .
C416 C417 1.4507(16) .
C417 C418 1.4503(16) .
C418 C459 1.3906(16) .
C418 C419 1.4503(16) .
C419 C438 1.3907(16) .
C419 C420 1.4503(16) .
C420 C422 1.3911(16) .
C421 C425 1.4503(16) .
C421 C422 1.4503(16) .
C422 C423 1.4503(16) .
C423 C439 1.3907(16) .
C423 C424 1.4502(16) .
C424 C443 1.3908(16) .
C424 C425 1.4503(16) .
C425 C427 1.3907(16) .
C426 C430 1.450(2) .
C426 C427 1.4505(17) .
C427 C428 1.4500(16) .
C428 C444 1.3908(16) .
C428 C429 1.4503(16) .
C429 C448 1.3910(16) .
C429 C430 1.4507(17) .
C431 C436 1.3906(16) .
C431 C432 1.4506(16) .
C431 C435 1.451(2) .
C432 C441 1.3907(16) .
C432 C433 1.4502(16) .
C433 C446 1.3911(16) .
C433 C434 1.4502(16) .
C434 C451 1.3906(16) .
C434 C435 1.4505(16) .
C435 C456 1.3907(18) .
C436 C437 1.4501(17) .
C436 C440 1.4503(16) .
C437 C460 1.3909(17) .
C437 C438 1.4505(16) .
C438 C439 1.4503(16) .
C439 C440 1.4504(16) .
C440 C442 1.3908(16) .
C441 C442 1.4504(16) .
C441 C445 1.4505(16) .
C442 C443 1.4503(16) .
C443 C444 1.4504(16) .
C444 C445 1.4504(16) .
C445 C447 1.3907(16) .
C446 C447 1.4504(16) .
C446 C450 1.4505(16) .
C447 C448 1.4506(16) .
C448 C449 1.4499(16) .
C449 C450 1.4501(16) .
C450 C452 1.3911(17) .
C451 C455 1.4505(16) .
C451 C452 1.4506(16) .
C452 C453 1.4509(16) .
C453 C454 1.4504(16) .
C454 C455 1.4504(16) .
C455 C457 1.3904(16) .
C456 C460 1.4504(17) .
C456 C457 1.4507(17) .
C457 C458 1.4506(16) .
C458 C459 1.4506(16) .
C459 C460 1.4502(16) .
C502 C511 1.391(2) .
C502 C503 1.449(2) .
C503 C516 1.391(2) .
C503 C504 1.445(2) .
C504 C521 1.392(2) .
C504 C505 1.449(2) .
C505 C526 1.392(2) .
C506 C510 1.445(2) .
C506 C507 1.446(2) .
C507 C530 1.393(2) .
C507 C508 1.449(2) .
C508 C549 1.391(2) .
C508 C509 1.446(2) .
C509 C553 1.392(2) .
C509 C510 1.449(2) .
C510 C512 1.393(2) .
C511 C515 1.451(2) .
C511 C512 1.454(2) .
C512 C513 1.452(2) .
C513 C554 1.391(2) .
C513 C514 1.452(2) .
C514 C558 1.391(2) .
C514 C515 1.449(2) .
C515 C517 1.390(2) .
C516 C517 1.450(2) .
C516 C520 1.452(2) .
C517 C518 1.451(2) .
C518 C559 1.391(2) .
C518 C519 1.451(2) .
C519 C538 1.391(2) .
C519 C520 1.452(2) .
C520 C522 1.390(2) .
C521 C525 1.449(2) .
C521 C522 1.451(2) .
C522 C523 1.450(2) .
C523 C539 1.391(2) .
C523 C524 1.452(2) .
C524 C543 1.391(2) .
C524 C525 1.452(2) .
C525 C527 1.390(2) .
C526 C527 1.449(2) .
C526 C530 1.455(2) .
C527 C528 1.447(2) .
C528 C544 1.392(2) .
C528 C529 1.450(2) .
C529 C548 1.391(2) .
C529 C530 1.454(2) .
C531 C536 1.392(2) .
C531 C535 1.450(2) .
C531 C532 1.451(2) .
C532 C541 1.391(2) .
C532 C533 1.453(2) .
C533 C546 1.391(2) .
C533 C534 1.450(2) .
C534 C551 1.391(2) .
C534 C535 1.451(2) .
C535 C556 1.391(2) .
C536 C540 1.450(2) .
C536 C537 1.451(2) .
C537 C560 1.391(2) .
C537 C538 1.452(2) .
C538 C539 1.451(2) .
C539 C540 1.451(2) .
C540 C542 1.391(2) .
C541 C545 1.451(2) .
C541 C542 1.452(2) .
C542 C543 1.450(2) .
C543 C544 1.450(2) .
C544 C545 1.451(2) .
C545 C547 1.391(2) .
C546 C547 1.450(2) .
C546 C550 1.451(2) .
C547 C548 1.450(2) .
C548 C549 1.451(2) .
C549 C550 1.453(2) .
C550 C552 1.390(2) .
C551 C555 1.450(2) .
C551 C552 1.451(2) .
C552 C553 1.452(2) .
C553 C554 1.452(2) .
C554 C555 1.452(2) .
C555 C557 1.391(2) .
C556 C560 1.452(2) .
C556 C557 1.452(2) .
C557 C558 1.450(2) .
C558 C559 1.451(2) .
C559 C560 1.451(2) .
Cl1A C1A 1.7150(11) .
Cl2A C2A 1.7282(11) .
C1A C2A 1.3900 .
C1A C6A 1.3900 .
C2A C3A 1.3900 .
C3A C4A 1.3900 .
C4A C5A 1.3900 .
C5A C6A 1.3900 .
Cl1B C1B 1.7146(13) .
Cl2B C2B 1.7283(13) .
C1B C2B 1.3900 .
C1B C6B 1.3900 .
C2B C3B 1.3900 .
C3B C4B 1.3900 .
C4B C5B 1.3900 .
C5B C6B 1.3900 .
Cl1C C1C 1.7150(17) .
Cl2C C2C 1.7291(19) .
C1C C2C 1.3900 .
C1C C6C 1.3900 .
C2C C3C 1.3900 .
C3C C4C 1.3900 .
C4C C5C 1.3900 .
C5C C6C 1.3900 .
Cl1F C1F 1.7152(17) .
Cl2F C2F 1.7281(17) .
C1F C2F 1.3900 .
C1F C6F 1.3900 .
C2F C3F 1.3900 .
C3F C4F 1.3900 .
C4F C5F 1.3900 .
C5F C6F 1.3900 .
Cl1D C1D 1.7153(16) .
Cl2D C2D 1.7276(16) .
C1D C2D 1.3900 .
C1D C6D 1.3900 .
C2D C3D 1.3900 .
C3D C4D 1.3900 .
C4D C5D 1.3900 .
C5D C6D 1.3900 .
